data_4078546
loop_
_publ_author_name
'Nifant&#x2019;ev, Ilya E.'
'Ivchenko, Pavel V.'
'Bagrov, Vladimir V.'
'Churakov, Andrei V.'
'Chevalier, Reynald'

_publ_section_title
;
 Novel Effective Racemoselective Method for the Synthesis
 ofansa-Zirconocenes and Its Use for the Preparation ofC2-Symmetric
 Complexes Based on 2-Methyl-4-aryltetrahydro(s)indacene as Catalysts for
 Isotactic Propylene Polymerization and Ethylene--Propylene
 Copolymerization
;
_journal_issue 11
_journal_name_full Organometallics
_journal_page_first 4340
_journal_paper_doi 10.1021/om300311k
_journal_volume 31
_journal_year 2012
_chemical_formula_moiety 'C40 H38 Cl2 Si Zr'
_chemical_formula_sum 'C40 H38 Cl2 Si Zr'
_chemical_formula_weight 708.91
_chemical_name_systematic
; 
 ? 
;
_space_group_IT_number 14
_symmetry_cell_setting monoclinic
_symmetry_space_group_name_Hall '-P 2ybc'
_symmetry_space_group_name_H-M 'P 1 21/c 1'
_atom_sites_solution_hydrogens geom
_atom_sites_solution_primary direct
_atom_sites_solution_secondary difmap
_audit_creation_method SHELXL-97
_cell_angle_alpha 90.00
_cell_angle_beta 107.690(1)
_cell_angle_gamma 90.00
_cell_formula_units_Z 8
_cell_length_a 12.2934(7)
_cell_length_b 32.9760(19)
_cell_length_c 17.3876(10)
_cell_measurement_reflns_used 6860
_cell_measurement_temperature 160(2)
_cell_measurement_theta_max 27.574
_cell_measurement_theta_min 2.459
_cell_volume 6715.4(7)
_computing_structure_refinement 'SHELXL-97 (Sheldrick, 1997)'
_computing_structure_solution 'SHELXS-97 (Sheldrick, 1990)'
_diffrn_ambient_temperature 160(2)
_diffrn_measured_fraction_theta_full 0.994
_diffrn_measured_fraction_theta_max 0.994
_diffrn_measurement_device_type 'Bruker SMART APEX II'
_diffrn_measurement_method \w
_diffrn_radiation_monochromator graphite
_diffrn_radiation_source 'fine-focus sealed tube'
_diffrn_radiation_type MoK\a
_diffrn_radiation_wavelength 0.71073
_diffrn_reflns_av_R_equivalents 0.0546
_diffrn_reflns_av_sigmaI/netI 0.0564
_diffrn_reflns_limit_h_max 14
_diffrn_reflns_limit_h_min -15
_diffrn_reflns_limit_k_max 42
_diffrn_reflns_limit_k_min -42
_diffrn_reflns_limit_l_max 22
_diffrn_reflns_limit_l_min -21
_diffrn_reflns_number 49666
_diffrn_reflns_theta_full 27.00
_diffrn_reflns_theta_max 27.00
_diffrn_reflns_theta_min 1.74
_diffrn_standards_decay_% 0
_diffrn_standards_interval_time 0
_diffrn_standards_number 0
_exptl_absorpt_coefficient_mu 0.550
_exptl_absorpt_correction_T_max 0.8979
_exptl_absorpt_correction_T_min 0.8099
_exptl_absorpt_correction_type multi-scan
_exptl_absorpt_process_details 'SADABS (Bruker, 2004)'
_exptl_crystal_colour yellow
_exptl_crystal_density_diffrn 1.402
_exptl_crystal_density_method 'not measured'
_exptl_crystal_description block
_exptl_crystal_F_000 2928
_exptl_crystal_size_max 0.40
_exptl_crystal_size_mid 0.30
_exptl_crystal_size_min 0.20
_refine_diff_density_max 0.409
_refine_diff_density_min -0.360
_refine_diff_density_rms 0.076
_refine_ls_extinction_method none
_refine_ls_goodness_of_fit_ref 1.018
_refine_ls_hydrogen_treatment constr
_refine_ls_matrix_type full
_refine_ls_number_parameters 810
_refine_ls_number_reflns 14580
_refine_ls_number_restraints 0
_refine_ls_restrained_S_all 1.018
_refine_ls_R_factor_all 0.0619
_refine_ls_R_factor_gt 0.0403
_refine_ls_shift/su_max 0.003
_refine_ls_shift/su_mean 0.000
_refine_ls_structure_factor_coef Fsqd
_refine_ls_weighting_details 'calc w=1/[\s^2^(Fo^2^)+(0.0427P)^2^+0.0000P] where P=(Fo^2^+2Fc^2^)/3'
_refine_ls_weighting_scheme calc
_refine_ls_wR_factor_gt 0.0876
_refine_ls_wR_factor_ref 0.0949
_reflns_number_gt 10917
_reflns_number_total 14580
_reflns_threshold_expression I>2\s(I)
_cod_data_source_file om300311k_si_001.cif
_cod_data_source_block 5
_cod_original_sg_symbol_H-M 'P 21/c'
_cod_database_code 4078546

loop_
_symmetry_equiv_pos_as_xyz
'x, y, z'
'-x, y+1/2, -z+1/2'
'-x, -y, -z'
'x, -y-1/2, z-1/2'

loop_
_atom_site_label
_atom_site_type_symbol
_atom_site_fract_x
_atom_site_fract_y
_atom_site_fract_z
_atom_site_U_iso_or_equiv
_atom_site_adp_type
_atom_site_occupancy
_atom_site_symmetry_multiplicity
_atom_site_calc_flag
_atom_site_refinement_flags
_atom_site_disorder_assembly
_atom_site_disorder_group
Zr1 Zr 0.15582(2) 0.254636(7) 0.196594(14) 0.01707(7) Uani 1 1 d . . .
Zr2 Zr 0.31666(2) 1.000627(7) 0.263100(15) 0.01786(7) Uani 1 1 d . . .
Cl11 Cl -0.04382(5) 0.266779(19) 0.12602(4) 0.02627(15) Uani 1 1 d . . .
Cl12 Cl 0.18583(6) 0.303726(18) 0.30460(4) 0.02672(15) Uani 1 1 d . . .
Cl21 Cl 0.51701(5) 0.98857(2) 0.33130(4) 0.02725(15) Uani 1 1 d . . .
Cl22 Cl 0.28850(6) 0.948244(19) 0.16071(4) 0.02976(16) Uani 1 1 d . . .
Si1 Si 0.33695(6) 0.19048(2) 0.15760(5) 0.02274(17) Uani 1 1 d . . .
Si2 Si 0.13124(6) 1.06581(2) 0.29487(5) 0.02419(17) Uani 1 1 d . . .
C11 C 0.2951(2) 0.24385(7) 0.12356(16) 0.0209(6) Uani 1 1 d . . .
C12 C 0.1923(2) 0.25626(7) 0.06227(15) 0.0205(5) Uani 1 1 d . . .
C13 C 0.1694(2) 0.29697(7) 0.07367(15) 0.0200(5) Uani 1 1 d . . .
H13 H 0.1052 0.3117 0.0417 0.024 Uiso 1 1 calc R . .
C14 C 0.2565(2) 0.31292(7) 0.14017(15) 0.0197(5) Uani 1 1 d . . .
C15 C 0.2752(2) 0.35276(7) 0.17508(16) 0.0207(6) Uani 1 1 d . . .
C16 C 0.3699(2) 0.35795(7) 0.24038(16) 0.0235(6) Uani 1 1 d . . .
C17 C 0.4075(2) 0.39514(8) 0.29269(17) 0.0304(7) Uani 1 1 d . . .
H17A H 0.3416 0.4090 0.3025 0.036 Uiso 1 1 calc R . .
H17B H 0.4482 0.4145 0.2676 0.036 Uiso 1 1 calc R . .
C18 C 0.4882(3) 0.37745(9) 0.37152(18) 0.0396(8) Uani 1 1 d . . .
H18A H 0.5467 0.3975 0.3995 0.047 Uiso 1 1 calc R . .
H18B H 0.4451 0.3688 0.4084 0.047 Uiso 1 1 calc R . .
C19 C 0.5432(3) 0.34083(8) 0.34294(18) 0.0364(7) Uani 1 1 d . . .
H19A H 0.6105 0.3492 0.3268 0.044 Uiso 1 1 calc R . .
H19B H 0.5668 0.3199 0.3857 0.044 Uiso 1 1 calc R . .
C20 C 0.4488(2) 0.32541(8) 0.27142(16) 0.0252(6) Uani 1 1 d . . .
C21 C 0.4337(2) 0.28766(8) 0.23882(16) 0.0242(6) Uani 1 1 d . . .
H21 H 0.4873 0.2667 0.2604 0.029 Uiso 1 1 calc R . .
C22 C 0.3358(2) 0.28015(7) 0.17175(16) 0.0212(6) Uani 1 1 d . . .
C23 C 0.1926(2) 0.38610(7) 0.14148(15) 0.0207(6) Uani 1 1 d . . .
C24 C 0.0761(2) 0.38099(8) 0.12595(16) 0.0253(6) Uani 1 1 d . . .
H24 H 0.0475 0.3555 0.1366 0.030 Uiso 1 1 calc R . .
C25 C 0.0004(2) 0.41243(9) 0.09506(17) 0.0317(7) Uani 1 1 d . . .
H25 H -0.0792 0.4083 0.0848 0.038 Uiso 1 1 calc R . .
C26 C 0.0403(3) 0.44961(9) 0.07911(18) 0.0369(7) Uani 1 1 d . . .
H26 H -0.0115 0.4711 0.0579 0.044 Uiso 1 1 calc R . .
C27 C 0.1557(3) 0.45518(8) 0.09427(18) 0.0381(8) Uani 1 1 d . . .
H27 H 0.1838 0.4808 0.0837 0.046 Uiso 1 1 calc R . .
C28 C 0.2316(2) 0.42372(8) 0.12483(17) 0.0296(7) Uani 1 1 d . . .
H28 H 0.3111 0.4279 0.1345 0.035 Uiso 1 1 calc R . .
C29 C 0.1181(2) 0.23105(7) -0.00625(15) 0.0252(6) Uani 1 1 d . . .
H29A H 0.1637 0.2214 -0.0401 0.038 Uiso 1 1 calc R . .
H29B H 0.0546 0.2476 -0.0389 0.038 Uiso 1 1 calc R . .
H29C H 0.0879 0.2078 0.0157 0.038 Uiso 1 1 calc R . .
C30 C 0.4917(2) 0.18554(8) 0.21321(19) 0.0357(7) Uani 1 1 d . . .
H30A H 0.5366 0.1984 0.1820 0.054 Uiso 1 1 calc R . .
H30B H 0.5119 0.1568 0.2211 0.054 Uiso 1 1 calc R . .
H30C H 0.5080 0.1989 0.2659 0.054 Uiso 1 1 calc R . .
C31 C 0.2382(2) 0.18562(7) 0.22122(15) 0.0195(5) Uani 1 1 d . . .
C32 C 0.2555(2) 0.20320(7) 0.30012(15) 0.0207(6) Uani 1 1 d . . .
C33 C 0.1505(2) 0.20854(7) 0.31404(15) 0.0199(6) Uani 1 1 d . . .
H33 H 0.1398 0.2209 0.3605 0.024 Uiso 1 1 calc R . .
C34 C 0.0623(2) 0.19262(7) 0.24812(15) 0.0178(5) Uani 1 1 d . . .
C35 C -0.0578(2) 0.18962(7) 0.23423(16) 0.0210(6) Uani 1 1 d . . .
C36 C -0.1206(2) 0.17269(8) 0.16309(16) 0.0246(6) Uani 1 1 d . B .
C37 C -0.2475(2) 0.16517(9) 0.13267(18) 0.0348(7) Uani 1 1 d . . .
H37C H -0.2687 0.1417 0.1606 0.042 Uiso 0.43 1 calc PR A 2
H37D H -0.2903 0.1893 0.1413 0.042 Uiso 0.43 1 calc PR A 2
H37A H -0.2881 0.1893 0.1099 0.042 Uiso 0.57 1 d PR A 1
H37B H -0.2754 0.1556 0.1754 0.042 Uiso 0.57 1 d PR A 1
C38A C -0.2592(5) 0.1325(2) 0.0673(4) 0.0421(16) Uani 0.57 1 d P B 1
H38A H -0.2563 0.1051 0.0908 0.050 Uiso 0.57 1 calc PR B 1
H38B H -0.3324 0.1357 0.0238 0.050 Uiso 0.57 1 calc PR B 1
C38B C -0.2713(7) 0.1569(3) 0.0469(5) 0.040(2) Uani 0.43 1 d P B 2
H38C H -0.2931 0.1822 0.0153 0.048 Uiso 0.43 1 calc PR B 2
H38D H -0.3349 0.1372 0.0285 0.048 Uiso 0.43 1 calc PR B 2
C39 C -0.1606(2) 0.13900(10) 0.03526(18) 0.0366(7) Uani 1 1 d . . .
H39C H -0.1601 0.1090 0.0384 0.044 Uiso 0.43 1 calc PR B 2
H39D H -0.1514 0.1474 -0.0171 0.044 Uiso 0.43 1 calc PR B 2
H39A H -0.1814 0.1573 -0.0099 0.044 Uiso 0.57 1 d PR B 1
H39B H -0.1352 0.1139 0.0186 0.044 Uiso 0.57 1 d PR B 1
C40 C -0.0687(2) 0.15737(8) 0.10546(16) 0.0251(6) Uani 1 1 d . B .
C41 C 0.0461(2) 0.15967(7) 0.11744(15) 0.0218(6) Uani 1 1 d . . .
H41 H 0.0788 0.1492 0.0785 0.026 Uiso 1 1 calc R B .
C42 C 0.1161(2) 0.17822(7) 0.19022(15) 0.0195(5) Uani 1 1 d . B .
C43 C -0.1119(2) 0.20518(8) 0.29456(16) 0.0237(6) Uani 1 1 d . . .
C44 C -0.1807(3) 0.23962(9) 0.2771(2) 0.0382(8) Uani 1 1 d . . .
H44 H -0.1918 0.2531 0.2270 0.046 Uiso 1 1 calc R . .
C45 C -0.2331(3) 0.25460(9) 0.3310(2) 0.0447(9) Uani 1 1 d . . .
H45 H -0.2794 0.2782 0.3181 0.054 Uiso 1 1 calc R . .
C46 C -0.2178(3) 0.23512(9) 0.4039(2) 0.0410(8) Uani 1 1 d . . .
H46 H -0.2537 0.2453 0.4412 0.049 Uiso 1 1 calc R . .
C47 C -0.1503(3) 0.20098(9) 0.42235(18) 0.0367(7) Uani 1 1 d . . .
H47 H -0.1401 0.1874 0.4723 0.044 Uiso 1 1 calc R . .
C48 C -0.0972(2) 0.18638(8) 0.36773(16) 0.0276(6) Uani 1 1 d . . .
H48 H -0.0499 0.1630 0.3812 0.033 Uiso 1 1 calc R . .
C49 C 0.3673(2) 0.21342(8) 0.36278(16) 0.0275(6) Uani 1 1 d . . .
H49A H 0.4089 0.1884 0.3833 0.041 Uiso 1 1 calc R . .
H49B H 0.3524 0.2282 0.4074 0.041 Uiso 1 1 calc R . .
H49C H 0.4134 0.2304 0.3383 0.041 Uiso 1 1 calc R . .
C50 C 0.3079(3) 0.15360(8) 0.07228(17) 0.0330(7) Uani 1 1 d . . .
H50A H 0.3639 0.1574 0.0431 0.049 Uiso 1 1 calc R . .
H50B H 0.2309 0.1582 0.0354 0.049 Uiso 1 1 calc R . .
H50C H 0.3136 0.1259 0.0935 0.049 Uiso 1 1 calc R . .
C51 C 0.1782(2) 1.01405(7) 0.33580(16) 0.0214(6) Uani 1 1 d . . .
C52 C 0.2824(2) 1.00471(7) 0.39839(15) 0.0221(6) Uani 1 1 d . . .
C53 C 0.3094(2) 0.96381(7) 0.39305(15) 0.0221(6) Uani 1 1 d . . .
H53 H 0.3756 0.9507 0.4267 0.027 Uiso 1 1 calc R . .
C54 C 0.2233(2) 0.94498(7) 0.33000(15) 0.0200(5) Uani 1 1 d . . .
C55 C 0.2083(2) 0.90375(7) 0.30295(16) 0.0214(6) Uani 1 1 d . . .
C56 C 0.1115(2) 0.89537(7) 0.24044(16) 0.0233(6) Uani 1 1 d . . .
C57 C 0.0748(2) 0.85568(8) 0.19612(17) 0.0310(7) Uani 1 1 d . . .
H57A H 0.0404 0.8373 0.2273 0.037 Uiso 1 1 calc R . .
H57B H 0.1401 0.8419 0.1852 0.037 Uiso 1 1 calc R . .
C58 C -0.0140(3) 0.86931(9) 0.11731(17) 0.0347(7) Uani 1 1 d . . .
H58A H 0.0232 0.8760 0.0758 0.042 Uiso 1 1 calc R . .
H58B H -0.0715 0.8478 0.0961 0.042 Uiso 1 1 calc R . .
C59 C -0.0691(2) 0.90683(8) 0.14091(17) 0.0315(7) Uani 1 1 d . . .
H59A H -0.0985 0.9253 0.0943 0.038 Uiso 1 1 calc R . .
H59B H -0.1324 0.8993 0.1622 0.038 Uiso 1 1 calc R . .
C60 C 0.0278(2) 0.92620(8) 0.20563(16) 0.0232(6) Uani 1 1 d . . .
C61 C 0.0417(2) 0.96504(7) 0.23068(15) 0.0222(6) Uani 1 1 d . . .
H61 H -0.0142 0.9849 0.2062 0.027 Uiso 1 1 calc R . .
C62 C 0.1408(2) 0.97602(7) 0.29408(15) 0.0202(5) Uani 1 1 d . . .
C63 C 0.2927(2) 0.87224(7) 0.34376(15) 0.0229(6) Uani 1 1 d . . .
C64 C 0.4101(2) 0.87825(8) 0.36065(17) 0.0289(6) Uani 1 1 d . . .
H64 H 0.4377 0.9027 0.3445 0.035 Uiso 1 1 calc R . .
C65 C 0.4867(3) 0.84878(9) 0.40074(17) 0.0326(7) Uani 1 1 d . . .
H65 H 0.5663 0.8534 0.4126 0.039 Uiso 1 1 calc R . .
C66 C 0.4490(3) 0.81287(8) 0.42367(17) 0.0342(7) Uani 1 1 d . . .
H66 H 0.5020 0.7926 0.4504 0.041 Uiso 1 1 calc R . .
C67 C 0.3332(3) 0.80651(8) 0.40753(17) 0.0351(7) Uani 1 1 d . . .
H67 H 0.3064 0.7818 0.4235 0.042 Uiso 1 1 calc R . .
C68 C 0.2558(2) 0.83597(8) 0.36808(17) 0.0295(7) Uani 1 1 d . . .
H68 H 0.1763 0.8313 0.3575 0.035 Uiso 1 1 calc R . .
C69 C 0.3546(2) 1.03203(8) 0.46354(16) 0.0277(6) Uani 1 1 d . . .
H69A H 0.3052 1.0477 0.4873 0.042 Uiso 1 1 calc R . .
H69B H 0.3983 1.0506 0.4402 0.042 Uiso 1 1 calc R . .
H69C H 0.4073 1.0156 0.5055 0.042 Uiso 1 1 calc R . .
C70 C -0.0231(2) 1.06865(9) 0.23811(19) 0.0364(7) Uani 1 1 d . . .
H70A H -0.0675 1.0562 0.2700 0.055 Uiso 1 1 calc R . .
H70B H -0.0376 1.0542 0.1867 0.055 Uiso 1 1 calc R . .
H70C H -0.0457 1.0971 0.2276 0.055 Uiso 1 1 calc R . .
C71 C 0.2301(2) 1.06899(7) 0.23073(16) 0.0215(6) Uani 1 1 d . . .
C72 C 0.2156(2) 1.04919(7) 0.15473(16) 0.0239(6) Uani 1 1 d . . .
C73 C 0.3221(2) 1.04359(7) 0.14231(15) 0.0221(6) Uani 1 1 d . . .
H73 H 0.3346 1.0300 0.0976 0.027 Uiso 1 1 calc R . .
C74 C 0.4085(2) 1.06151(7) 0.20721(15) 0.0207(6) Uani 1 1 d . . .
C75 C 0.5294(2) 1.06410(7) 0.22323(15) 0.0213(6) Uani 1 1 d . . .
C76 C 0.5892(2) 1.08288(7) 0.29413(16) 0.0231(6) Uani 1 1 d . . .
C77 C 0.7161(2) 1.09032(9) 0.32822(17) 0.0318(7) Uani 1 1 d . . .
H77A H 0.7399 1.1142 0.3027 0.038 Uiso 1 1 calc R . .
H77B H 0.7605 1.0664 0.3209 0.038 Uiso 1 1 calc R . .
C78 C 0.7311(2) 1.09807(9) 0.41785(18) 0.0366(7) Uani 1 1 d . . .
H78A H 0.7407 1.0722 0.4482 0.044 Uiso 1 1 calc R . .
H78B H 0.7983 1.1155 0.4421 0.044 Uiso 1 1 calc R . .
C79 C 0.6215(2) 1.11928(8) 0.41838(17) 0.0317(7) Uani 1 1 d . . .
H79A H 0.6041 1.1143 0.4695 0.038 Uiso 1 1 calc R . .
H79B H 0.6263 1.1489 0.4105 0.038 Uiso 1 1 calc R . .
C80 C 0.5335(2) 1.09988(7) 0.34769(16) 0.0244(6) Uani 1 1 d . . .
C81 C 0.4185(2) 1.09734(7) 0.33359(16) 0.0241(6) Uani 1 1 d . . .
H81 H 0.3836 1.1087 0.3704 0.029 Uiso 1 1 calc R . .
C82 C 0.3518(2) 1.07722(7) 0.26215(15) 0.0208(6) Uani 1 1 d . . .
C83 C 0.5863(2) 1.04456(8) 0.16827(16) 0.0239(6) Uani 1 1 d . . .
C84 C 0.5601(3) 1.05506(10) 0.08761(18) 0.0408(8) Uani 1 1 d . . .
H84 H 0.5043 1.0753 0.0658 0.049 Uiso 1 1 calc R . .
C85 C 0.6150(3) 1.03607(12) 0.0383(2) 0.0554(10) Uani 1 1 d . . .
H85 H 0.5957 1.0433 -0.0171 0.067 Uiso 1 1 calc R . .
C86 C 0.6962(3) 1.00721(10) 0.0688(2) 0.0473(9) Uani 1 1 d . . .
H86 H 0.7358 0.9953 0.0353 0.057 Uiso 1 1 calc R . .
C87 C 0.7208(2) 0.99531(9) 0.1485(2) 0.0360(7) Uani 1 1 d . . .
H87 H 0.7748 0.9744 0.1693 0.043 Uiso 1 1 calc R . .
C88 C 0.6667(2) 1.01403(8) 0.19752(18) 0.0293(6) Uani 1 1 d . . .
H88 H 0.6846 1.0060 0.2524 0.035 Uiso 1 1 calc R . .
C89 C 0.1045(2) 1.03667(9) 0.09252(17) 0.0323(7) Uani 1 1 d . . .
H89A H 0.0597 1.0609 0.0704 0.049 Uiso 1 1 calc R . .
H89B H 0.0607 1.0193 0.1182 0.049 Uiso 1 1 calc R . .
H89C H 0.1213 1.0217 0.0488 0.049 Uiso 1 1 calc R . .
C90 C 0.1548(3) 1.10475(8) 0.37606(18) 0.0357(7) Uani 1 1 d . . .
H90A H 0.1067 1.0986 0.4103 0.054 Uiso 1 1 calc R . .
H90B H 0.1349 1.1316 0.3517 0.054 Uiso 1 1 calc R . .
H90C H 0.2353 1.1046 0.4089 0.054 Uiso 1 1 calc R . .

loop_
_atom_site_aniso_label
_atom_site_aniso_U_11
_atom_site_aniso_U_22
_atom_site_aniso_U_33
_atom_site_aniso_U_23
_atom_site_aniso_U_13
_atom_site_aniso_U_12
Zr1 0.01817(14) 0.01501(12) 0.01947(13) 0.00086(9) 0.00789(10) 0.00114(9)
Zr2 0.01794(14) 0.01621(12) 0.02084(13) 0.00114(9) 0.00797(10) 0.00171(10)
Cl11 0.0199(3) 0.0278(3) 0.0317(4) 0.0083(3) 0.0085(3) 0.0036(3)
Cl12 0.0379(4) 0.0202(3) 0.0264(4) -0.0035(3) 0.0162(3) -0.0023(3)
Cl21 0.0193(3) 0.0305(3) 0.0326(4) 0.0090(3) 0.0088(3) 0.0046(3)
Cl22 0.0395(4) 0.0242(3) 0.0306(4) -0.0060(3) 0.0182(3) -0.0034(3)
Si1 0.0230(4) 0.0181(3) 0.0311(4) 0.0012(3) 0.0141(3) 0.0030(3)
Si2 0.0233(4) 0.0184(4) 0.0352(4) 0.0034(3) 0.0153(3) 0.0045(3)
C11 0.0216(14) 0.0188(13) 0.0263(14) 0.0029(10) 0.0133(11) 0.0024(10)
C12 0.0249(15) 0.0214(13) 0.0203(13) 0.0011(10) 0.0146(11) -0.0018(11)
C13 0.0215(14) 0.0201(13) 0.0198(13) 0.0036(10) 0.0083(11) -0.0013(10)
C14 0.0220(14) 0.0173(12) 0.0235(14) 0.0027(10) 0.0122(11) -0.0011(10)
C15 0.0200(14) 0.0183(12) 0.0272(14) 0.0039(10) 0.0124(12) -0.0016(10)
C16 0.0242(15) 0.0208(13) 0.0280(15) 0.0017(11) 0.0114(12) -0.0041(11)
C17 0.0333(17) 0.0220(14) 0.0341(17) -0.0040(12) 0.0076(13) -0.0034(12)
C18 0.045(2) 0.0321(16) 0.0339(17) -0.0025(13) -0.0003(15) -0.0048(14)
C19 0.0321(18) 0.0290(15) 0.0403(18) 0.0015(13) -0.0006(14) -0.0018(13)
C20 0.0235(15) 0.0252(14) 0.0274(15) 0.0024(11) 0.0086(12) -0.0042(11)
C21 0.0194(14) 0.0235(14) 0.0310(15) 0.0055(11) 0.0096(12) 0.0026(11)
C22 0.0230(15) 0.0163(12) 0.0278(14) 0.0016(10) 0.0128(12) -0.0009(10)
C23 0.0237(15) 0.0193(12) 0.0211(13) -0.0008(10) 0.0097(11) 0.0007(10)
C24 0.0270(16) 0.0232(14) 0.0287(15) 0.0013(11) 0.0128(12) 0.0003(11)
C25 0.0270(16) 0.0372(17) 0.0329(17) 0.0015(13) 0.0120(13) 0.0067(13)
C26 0.039(2) 0.0356(17) 0.0366(18) 0.0096(13) 0.0131(15) 0.0159(14)
C27 0.049(2) 0.0224(15) 0.0425(19) 0.0071(13) 0.0129(16) 0.0013(14)
C28 0.0297(17) 0.0218(14) 0.0367(17) 0.0024(12) 0.0095(13) -0.0044(12)
C29 0.0368(17) 0.0213(13) 0.0201(14) 0.0005(11) 0.0127(12) 0.0004(12)
C30 0.0242(16) 0.0299(16) 0.058(2) 0.0107(14) 0.0191(15) 0.0093(12)
C31 0.0185(14) 0.0171(12) 0.0230(13) 0.0028(10) 0.0063(11) 0.0019(10)
C32 0.0250(15) 0.0135(12) 0.0234(14) 0.0022(10) 0.0073(11) 0.0015(10)
C33 0.0266(15) 0.0160(12) 0.0184(13) 0.0020(10) 0.0086(11) -0.0001(10)
C34 0.0224(14) 0.0128(11) 0.0216(13) 0.0026(9) 0.0116(11) 0.0019(10)
C35 0.0227(15) 0.0156(12) 0.0268(14) 0.0032(10) 0.0107(12) -0.0002(10)
C36 0.0221(15) 0.0227(13) 0.0300(15) 0.0017(11) 0.0095(12) -0.0021(11)
C37 0.0229(16) 0.0448(18) 0.0361(17) -0.0037(14) 0.0081(13) -0.0060(13)
C38A 0.029(3) 0.054(4) 0.039(4) -0.013(3) 0.004(3) -0.016(3)
C38B 0.022(4) 0.064(6) 0.032(5) -0.002(4) 0.004(3) -0.007(4)
C39 0.0340(18) 0.0450(18) 0.0304(16) -0.0096(14) 0.0093(14) -0.0086(14)
C40 0.0269(16) 0.0239(14) 0.0245(15) -0.0011(11) 0.0079(12) -0.0050(11)
C41 0.0283(16) 0.0183(13) 0.0210(14) -0.0009(10) 0.0109(12) -0.0002(11)
C42 0.0224(14) 0.0146(12) 0.0228(13) 0.0012(10) 0.0090(11) 0.0021(10)
C43 0.0213(15) 0.0220(13) 0.0306(15) -0.0045(11) 0.0122(12) -0.0052(11)
C44 0.042(2) 0.0332(17) 0.048(2) 0.0081(14) 0.0272(16) 0.0077(14)
C45 0.045(2) 0.0363(18) 0.065(2) 0.0006(16) 0.0349(19) 0.0102(15)
C46 0.041(2) 0.0416(19) 0.053(2) -0.0188(16) 0.0335(17) -0.0111(15)
C47 0.044(2) 0.0426(18) 0.0274(16) -0.0081(13) 0.0172(15) -0.0098(15)
C48 0.0293(16) 0.0275(14) 0.0268(15) -0.0036(12) 0.0098(13) -0.0026(12)
C49 0.0249(15) 0.0284(15) 0.0261(15) 0.0017(11) 0.0032(12) 0.0013(12)
C50 0.0427(19) 0.0241(14) 0.0389(17) 0.0003(12) 0.0225(15) 0.0054(13)
C51 0.0200(14) 0.0194(13) 0.0287(15) 0.0011(11) 0.0132(12) -0.0001(10)
C52 0.0268(15) 0.0217(13) 0.0218(14) 0.0031(10) 0.0136(12) 0.0006(11)
C53 0.0216(15) 0.0234(13) 0.0235(14) 0.0042(11) 0.0099(11) 0.0023(11)
C54 0.0202(14) 0.0193(12) 0.0233(14) 0.0053(10) 0.0110(11) -0.0002(10)
C55 0.0233(15) 0.0178(12) 0.0275(15) 0.0017(10) 0.0143(12) -0.0008(10)
C56 0.0230(15) 0.0210(13) 0.0305(15) 0.0010(11) 0.0152(12) -0.0030(11)
C57 0.0361(18) 0.0229(14) 0.0352(17) -0.0045(12) 0.0127(14) -0.0038(12)
C58 0.0387(18) 0.0351(17) 0.0311(16) -0.0068(13) 0.0118(14) -0.0052(14)
C59 0.0278(16) 0.0320(16) 0.0316(16) -0.0003(12) 0.0043(13) -0.0033(12)
C60 0.0195(14) 0.0271(14) 0.0248(14) -0.0001(11) 0.0096(11) -0.0041(11)
C61 0.0179(14) 0.0223(13) 0.0284(15) 0.0063(11) 0.0099(11) 0.0049(11)
C62 0.0217(14) 0.0174(12) 0.0262(14) 0.0046(10) 0.0143(11) 0.0009(10)
C63 0.0280(16) 0.0212(13) 0.0216(14) -0.0014(10) 0.0107(12) 0.0006(11)
C64 0.0318(17) 0.0259(14) 0.0338(16) 0.0043(12) 0.0171(13) 0.0041(12)
C65 0.0298(17) 0.0409(17) 0.0303(16) 0.0021(13) 0.0140(13) 0.0099(13)
C66 0.047(2) 0.0285(16) 0.0269(16) 0.0044(12) 0.0102(14) 0.0177(14)
C67 0.051(2) 0.0177(14) 0.0352(17) 0.0012(12) 0.0109(15) 0.0022(13)
C68 0.0309(17) 0.0245(14) 0.0315(16) -0.0001(12) 0.0071(13) -0.0025(12)
C69 0.0330(17) 0.0272(14) 0.0242(14) -0.0041(11) 0.0108(12) -0.0005(12)
C70 0.0278(17) 0.0322(16) 0.053(2) 0.0085(14) 0.0170(15) 0.0069(13)
C71 0.0224(14) 0.0139(12) 0.0294(15) 0.0046(10) 0.0100(12) 0.0053(10)
C72 0.0242(15) 0.0220(13) 0.0258(15) 0.0067(11) 0.0079(12) 0.0005(11)
C73 0.0264(15) 0.0189(13) 0.0216(13) 0.0029(10) 0.0081(12) 0.0002(11)
C74 0.0273(15) 0.0140(12) 0.0229(14) 0.0045(10) 0.0109(12) 0.0012(10)
C75 0.0244(15) 0.0170(12) 0.0257(14) 0.0035(10) 0.0123(12) 0.0011(10)
C76 0.0239(15) 0.0193(13) 0.0292(15) 0.0013(11) 0.0125(12) -0.0028(11)
C77 0.0245(16) 0.0348(16) 0.0368(17) -0.0056(13) 0.0102(13) -0.0046(12)
C78 0.0315(18) 0.0377(17) 0.0364(18) -0.0044(13) 0.0040(14) -0.0064(14)
C79 0.0394(18) 0.0287(15) 0.0295(16) -0.0084(12) 0.0140(14) -0.0079(13)
C80 0.0282(16) 0.0197(13) 0.0269(15) 0.0000(11) 0.0107(12) -0.0028(11)
C81 0.0313(16) 0.0165(12) 0.0281(15) 0.0005(11) 0.0146(12) 0.0015(11)
C82 0.0240(15) 0.0168(12) 0.0245(14) 0.0028(10) 0.0117(12) 0.0014(10)
C83 0.0227(15) 0.0257(14) 0.0265(15) -0.0018(11) 0.0123(12) -0.0064(11)
C84 0.048(2) 0.0451(19) 0.0350(18) 0.0109(14) 0.0213(16) 0.0123(15)
C85 0.065(3) 0.077(3) 0.0333(19) 0.0028(18) 0.0282(19) 0.013(2)
C86 0.047(2) 0.059(2) 0.045(2) -0.0173(17) 0.0262(17) 0.0037(17)
C87 0.0252(17) 0.0342(17) 0.051(2) -0.0086(14) 0.0152(15) 0.0032(13)
C88 0.0282(16) 0.0281(15) 0.0348(16) 0.0004(12) 0.0142(13) 0.0010(12)
C89 0.0273(16) 0.0378(17) 0.0300(16) 0.0058(13) 0.0057(13) 0.0014(13)
C90 0.0425(19) 0.0249(15) 0.050(2) 0.0037(13) 0.0294(16) 0.0058(13)

loop_
_atom_type_symbol
_atom_type_description
_atom_type_scat_dispersion_real
_atom_type_scat_dispersion_imag
_atom_type_scat_source
C C 0.0033 0.0016 'International Tables Vol C Tables 4.2.6.8 and 6.1.1.4'
H H 0.0000 0.0000 'International Tables Vol C Tables 4.2.6.8 and 6.1.1.4'
Si Si 0.0817 0.0704 'International Tables Vol C Tables 4.2.6.8 and 6.1.1.4'
Cl Cl 0.1484 0.1585 'International Tables Vol C Tables 4.2.6.8 and 6.1.1.4'
Zr Zr -2.9673 0.5597 'International Tables Vol C Tables 4.2.6.8 and 6.1.1.4'

loop_
_geom_angle_atom_site_label_1
_geom_angle_atom_site_label_2
_geom_angle_atom_site_label_3
_geom_angle
Cl11 Zr1 Cl12 100.06(2)
Cl11 Zr1 C11 121.49(6)
Cl12 Zr1 C11 122.26(6)
Cl11 Zr1 C31 122.57(6)
Cl12 Zr1 C31 121.52(6)
C11 Zr1 C31 69.03(8)
Cl11 Zr1 C32 132.49(6)
Cl12 Zr1 C32 88.25(6)
C11 Zr1 C32 90.44(8)
C31 Zr1 C32 33.71(8)
Cl11 Zr1 C12 88.01(6)
Cl12 Zr1 C12 132.80(6)
C11 Zr1 C12 33.81(8)
C31 Zr1 C12 90.06(8)
C32 Zr1 C12 119.75(8)
Cl11 Zr1 C22 131.65(6)
Cl12 Zr1 C22 88.57(6)
C11 Zr1 C22 34.10(8)
C31 Zr1 C22 90.12(8)
C32 Zr1 C22 94.91(8)
C12 Zr1 C22 54.52(8)
Cl11 Zr1 C33 103.58(6)
Cl12 Zr1 C33 79.24(6)
C11 Zr1 C33 121.22(8)
C31 Zr1 C33 54.88(8)
C32 Zr1 C33 31.92(8)
C12 Zr1 C33 144.04(8)
C22 Zr1 C33 124.74(8)
Cl11 Zr1 C42 89.43(6)
Cl12 Zr1 C42 132.30(6)
C11 Zr1 C42 89.37(8)
C31 Zr1 C42 33.48(8)
C32 Zr1 C42 53.89(8)
C12 Zr1 C42 93.81(8)
C22 Zr1 C42 119.06(8)
C33 Zr1 C42 53.17(8)
Cl11 Zr1 C13 78.65(6)
Cl12 Zr1 C13 104.23(6)
C11 Zr1 C13 54.67(8)
C31 Zr1 C13 120.71(8)
C32 Zr1 C13 144.51(8)
C12 Zr1 C13 31.70(7)
C22 Zr1 C13 53.25(8)
C33 Zr1 C13 175.59(8)
C42 Zr1 C13 123.46(8)
Cl11 Zr1 C14 102.09(6)
Cl12 Zr1 C14 79.80(6)
C11 Zr1 C14 55.28(8)
C31 Zr1 C14 121.47(8)
C32 Zr1 C14 125.41(8)
C12 Zr1 C14 53.13(8)
C22 Zr1 C14 32.52(7)
C33 Zr1 C14 149.21(8)
C42 Zr1 C14 143.80(8)
C13 Zr1 C14 31.41(7)
Cl11 Zr1 C34 79.66(6)
Cl12 Zr1 C34 103.57(6)
C11 Zr1 C34 120.69(8)
C31 Zr1 C34 54.90(8)
C32 Zr1 C34 53.04(8)
C12 Zr1 C34 123.60(8)
C22 Zr1 C34 144.42(8)
C33 Zr1 C34 31.64(7)
C42 Zr1 C34 32.21(8)
C13 Zr1 C34 147.18(8)
C14 Zr1 C34 175.95(8)
Cl21 Zr2 Cl22 98.02(3)
Cl21 Zr2 C51 122.70(6)
Cl22 Zr2 C51 122.70(6)
Cl21 Zr2 C71 124.23(6)
Cl22 Zr2 C71 121.58(6)
C51 Zr2 C71 68.64(8)
Cl21 Zr2 C72 132.39(6)
Cl22 Zr2 C72 88.60(6)
C51 Zr2 C72 90.51(9)
C71 Zr2 C72 33.50(8)
Cl21 Zr2 C52 89.15(6)
Cl22 Zr2 C52 134.13(6)
C51 Zr2 C52 33.68(8)
C71 Zr2 C52 88.93(8)
C72 Zr2 C52 119.00(9)
Cl21 Zr2 C62 130.92(6)
Cl22 Zr2 C62 89.27(6)
C51 Zr2 C62 33.97(8)
C71 Zr2 C62 90.25(8)
C72 Zr2 C62 96.05(8)
C52 Zr2 C62 54.43(8)
Cl21 Zr2 C73 102.54(6)
Cl22 Zr2 C73 79.93(6)
C51 Zr2 C73 121.39(8)
C71 Zr2 C73 54.97(8)
C72 Zr2 C73 32.25(8)
C52 Zr2 C73 142.53(8)
C62 Zr2 C73 126.49(8)
Cl21 Zr2 C82 90.96(6)
Cl22 Zr2 C82 133.07(6)
C51 Zr2 C82 88.29(8)
C71 Zr2 C82 33.44(8)
C72 Zr2 C82 53.81(8)
C52 Zr2 C82 91.70(8)
C62 Zr2 C82 118.46(8)
C73 Zr2 C82 53.19(8)
Cl21 Zr2 C53 78.18(6)
Cl22 Zr2 C53 105.73(6)
C51 Zr2 C53 54.62(8)
C71 Zr2 C53 119.81(8)
C72 Zr2 C53 144.84(9)
C52 Zr2 C53 31.75(7)
C62 Zr2 C53 53.31(8)
C73 Zr2 C53 174.20(8)
C82 Zr2 C53 121.19(8)
Cl21 Zr2 C54 100.70(6)
Cl22 Zr2 C54 80.97(6)
C51 Zr2 C54 55.24(8)
C71 Zr2 C54 121.44(8)
C72 Zr2 C54 126.87(8)
C52 Zr2 C54 53.23(8)
C62 Zr2 C54 32.57(7)
C73 Zr2 C54 151.65(8)
C82 Zr2 C54 142.30(8)
C53 Zr2 C54 31.54(8)
Cl21 Zr2 C74 79.59(6)
Cl22 Zr2 C74 104.69(6)
C51 Zr2 C74 119.77(8)
C71 Zr2 C74 54.95(8)
C72 Zr2 C74 53.33(8)
C52 Zr2 C74 121.14(8)
C62 Zr2 C74 144.94(8)
C73 Zr2 C74 31.81(8)
C82 Zr2 C74 32.15(8)
C53 Zr2 C74 144.34(8)
C54 Zr2 C74 174.27(8)
C30 Si1 C50 105.94(14)
C30 Si1 C11 112.62(12)
C50 Si1 C11 113.08(12)
C30 Si1 C31 115.31(13)
C50 Si1 C31 114.19(12)
C11 Si1 C31 95.82(11)
C70 Si2 C90 105.45(14)
C70 Si2 C51 113.29(12)
C90 Si2 C51 112.41(13)
C70 Si2 C71 114.91(13)
C90 Si2 C71 115.44(13)
C51 Si2 C71 95.50(11)
C12 C11 C22 105.2(2)
C12 C11 Si1 126.38(19)
C22 C11 Si1 125.05(19)
C12 C11 Zr1 75.42(14)
C22 C11 Zr1 75.82(15)
Si1 C11 Zr1 98.07(10)
C13 C12 C11 109.7(2)
C13 C12 C29 122.7(2)
C11 C12 C29 127.6(2)
C13 C12 Zr1 77.75(15)
C11 C12 Zr1 70.77(14)
C29 C12 Zr1 119.09(16)
C12 C13 C14 109.7(2)
C12 C13 Zr1 70.56(14)
C14 C13 Zr1 75.51(14)
C12 C13 H13 125.1
C14 C13 H13 125.1
Zr1 C13 H13 120.4
C13 C14 C15 132.0(2)
C13 C14 C22 106.7(2)
C15 C14 C22 121.3(2)
C13 C14 Zr1 73.09(14)
C15 C14 Zr1 122.92(17)
C22 C14 Zr1 69.67(14)
C16 C15 C14 116.9(2)
C16 C15 C23 122.7(2)
C14 C15 C23 120.5(2)
C15 C16 C20 121.7(2)
C15 C16 C17 128.9(2)
C20 C16 C17 109.4(2)
C16 C17 C18 103.0(2)
C16 C17 H17A 111.2
C18 C17 H17A 111.2
C16 C17 H17B 111.2
C18 C17 H17B 111.2
H17A C17 H17B 109.1
C19 C18 C17 103.7(2)
C19 C18 H18A 111.0
C17 C18 H18A 111.0
C19 C18 H18B 111.0
C17 C18 H18B 111.0
H18A C18 H18B 109.0
C20 C19 C18 103.1(2)
C20 C19 H19A 111.1
C18 C19 H19A 111.1
C20 C19 H19B 111.1
C18 C19 H19B 111.1
H19A C19 H19B 109.1
C21 C20 C16 122.5(2)
C21 C20 C19 128.8(2)
C16 C20 C19 108.7(2)
C20 C21 C22 118.5(2)
C20 C21 H21 120.7
C22 C21 H21 120.7
C21 C22 C14 119.1(2)
C21 C22 C11 132.2(2)
C14 C22 C11 108.7(2)
C21 C22 Zr1 119.04(18)
C14 C22 Zr1 77.81(14)
C11 C22 Zr1 70.09(14)
C24 C23 C28 118.0(2)
C24 C23 C15 121.9(2)
C28 C23 C15 120.1(2)
C23 C24 C25 121.1(3)
C23 C24 H24 119.5
C25 C24 H24 119.5
C26 C25 C24 120.3(3)
C26 C25 H25 119.8
C24 C25 H25 119.8
C27 C26 C25 119.3(3)
C27 C26 H26 120.4
C25 C26 H26 120.4
C26 C27 C28 120.5(3)
C26 C27 H27 119.7
C28 C27 H27 119.7
C27 C28 C23 120.8(3)
C27 C28 H28 119.6
C23 C28 H28 119.6
C12 C29 H29A 109.5
C12 C29 H29B 109.5
H29A C29 H29B 109.5
C12 C29 H29C 109.5
H29A C29 H29C 109.5
H29B C29 H29C 109.5
Si1 C30 H30A 109.5
Si1 C30 H30B 109.5
H30A C30 H30B 109.5
Si1 C30 H30C 109.5
H30A C30 H30C 109.5
H30B C30 H30C 109.5
C32 C31 C42 104.9(2)
C32 C31 Si1 126.09(19)
C42 C31 Si1 125.08(18)
C32 C31 Zr1 74.32(13)
C42 C31 Zr1 76.58(13)
Si1 C31 Zr1 97.08(10)
C33 C32 C31 109.8(2)
C33 C32 C49 122.3(2)
C31 C32 C49 127.9(2)
C33 C32 Zr1 76.27(14)
C31 C32 Zr1 71.97(13)
C49 C32 Zr1 120.43(16)
C32 C33 C34 109.5(2)
C32 C33 Zr1 71.81(14)
C34 C33 Zr1 76.94(14)
C32 C33 H33 125.2
C34 C33 H33 125.2
Zr1 C33 H33 117.8
C33 C34 C35 131.4(2)
C33 C34 C42 106.6(2)
C35 C34 C42 122.0(2)
C33 C34 Zr1 71.42(13)
C35 C34 Zr1 122.24(16)
C42 C34 Zr1 71.20(13)
C36 C35 C34 117.0(2)
C36 C35 C43 121.9(2)
C34 C35 C43 121.1(2)
C35 C36 C40 122.0(2)
C35 C36 C37 128.7(3)
C40 C36 C37 109.2(2)
C38B C37 C36 104.8(4)
C36 C37 C38A 103.2(3)
C38B C37 H37C 110.8
C36 C37 H37C 110.8
C38A C37 H37C 80.6
C38B C37 H37D 110.8
C36 C37 H37D 110.8
C38A C37 H37D 137.6
H37C C37 H37D 108.9
C36 C37 H37A 111.2
C38A C37 H37A 110.8
C36 C37 H37B 110.9
C38A C37 H37B 111.5
H37A C37 H37B 109.1
C39 C38A C37 105.7(4)
C39 C38A H38A 110.6
C37 C38A H38A 110.6
C39 C38A H38B 110.6
C37 C38A H38B 110.6
H38A C38A H38B 108.7
C37 C38B C39 107.1(5)
C37 C38B H38C 110.3
C39 C38B H38C 110.3
C37 C38B H38D 110.3
C39 C38B H38D 110.3
H38C C38B H38D 108.6
C38A C39 C40 104.3(3)
C40 C39 C38B 102.2(4)
C40 C39 H39C 111.3
C38B C39 H39C 111.3
C40 C39 H39D 111.3
C38B C39 H39D 111.3
H39C C39 H39D 109.2
C38A C39 H39A 110.4
C40 C39 H39A 110.8
C38A C39 H39B 111.4
C40 C39 H39B 110.9
H39A C39 H39B 109.0
C41 C40 C36 122.2(2)
C41 C40 C39 129.0(3)
C36 C40 C39 108.8(2)
C40 C41 C42 118.3(2)
C40 C41 H41 120.9
C42 C41 H41 120.9
C41 C42 C34 118.5(2)
C41 C42 C31 132.4(2)
C34 C42 C31 109.1(2)
C41 C42 Zr1 120.89(16)
C34 C42 Zr1 76.59(13)
C31 C42 Zr1 69.94(13)
C48 C43 C44 118.0(3)
C48 C43 C35 122.2(2)
C44 C43 C35 119.8(2)
C45 C44 C43 121.4(3)
C45 C44 H44 119.3
C43 C44 H44 119.3
C44 C45 C46 119.7(3)
C44 C45 H45 120.2
C46 C45 H45 120.2
C47 C46 C45 119.9(3)
C47 C46 H46 120.0
C45 C46 H46 120.0
C46 C47 C48 119.9(3)
C46 C47 H47 120.1
C48 C47 H47 120.1
C43 C48 C47 121.2(3)
C43 C48 H48 119.4
C47 C48 H48 119.4
C32 C49 H49A 109.5
C32 C49 H49B 109.5
H49A C49 H49B 109.5
C32 C49 H49C 109.5
H49A C49 H49C 109.5
H49B C49 H49C 109.5
Si1 C50 H50A 109.5
Si1 C50 H50B 109.5
H50A C50 H50B 109.5
Si1 C50 H50C 109.5
H50A C50 H50C 109.5
H50B C50 H50C 109.5
C52 C51 C62 105.5(2)
C52 C51 Si2 125.67(18)
C62 C51 Si2 125.69(19)
C52 C51 Zr2 75.71(15)
C62 C51 Zr2 75.55(14)
Si2 C51 Zr2 98.68(11)
C53 C52 C51 109.3(2)
C53 C52 C69 121.9(2)
C51 C52 C69 128.7(2)
C53 C52 Zr2 77.05(15)
C51 C52 Zr2 70.62(14)
C69 C52 Zr2 120.47(17)
C52 C53 C54 109.7(2)
C52 C53 Zr2 71.20(14)
C54 C53 Zr2 75.28(14)
C52 C53 H53 125.1
C54 C53 H53 125.1
Zr2 C53 H53 120.1
C53 C54 C55 131.5(2)
C53 C54 C62 106.6(2)
C55 C54 C62 121.9(2)
C53 C54 Zr2 73.18(14)
C55 C54 Zr2 123.36(18)
C62 C54 Zr2 69.87(14)
C56 C55 C54 116.4(2)
C56 C55 C63 123.2(2)
C54 C55 C63 120.3(2)
C55 C56 C60 121.8(2)
C55 C56 C57 128.9(2)
C60 C56 C57 109.3(2)
C56 C57 C58 102.8(2)
C56 C57 H57A 111.2
C58 C57 H57A 111.2
C56 C57 H57B 111.2
C58 C57 H57B 111.2
H57A C57 H57B 109.1
C59 C58 C57 104.5(2)
C59 C58 H58A 110.9
C57 C58 H58A 110.9
C59 C58 H58B 110.9
C57 C58 H58B 110.9
H58A C58 H58B 108.9
C60 C59 C58 103.3(2)
C60 C59 H59A 111.1
C58 C59 H59A 111.1
C60 C59 H59B 111.1
C58 C59 H59B 111.1
H59A C59 H59B 109.1
C61 C60 C56 122.0(2)
C61 C60 C59 129.6(2)
C56 C60 C59 108.4(2)
C60 C61 C62 119.2(2)
C60 C61 H61 120.4
C62 C61 H61 120.4
C61 C62 C54 118.7(2)
C61 C62 C51 132.5(2)
C54 C62 C51 108.8(2)
C61 C62 Zr2 120.44(17)
C54 C62 Zr2 77.57(14)
C51 C62 Zr2 70.48(14)
C68 C63 C64 118.1(2)
C68 C63 C55 120.0(2)
C64 C63 C55 121.9(2)
C65 C64 C63 120.5(3)
C65 C64 H64 119.8
C63 C64 H64 119.8
C66 C65 C64 120.9(3)
C66 C65 H65 119.6
C64 C65 H65 119.6
C65 C66 C67 119.4(3)
C65 C66 H66 120.3
C67 C66 H66 120.3
C66 C67 C68 120.3(3)
C66 C67 H67 119.9
C68 C67 H67 119.9
C67 C68 C63 121.0(3)
C67 C68 H68 119.5
C63 C68 H68 119.5
C52 C69 H69A 109.5
C52 C69 H69B 109.5
H69A C69 H69B 109.5
C52 C69 H69C 109.5
H69A C69 H69C 109.5
H69B C69 H69C 109.5
Si2 C70 H70A 109.5
Si2 C70 H70B 109.5
H70A C70 H70B 109.5
Si2 C70 H70C 109.5
H70A C70 H70C 109.5
H70B C70 H70C 109.5
C72 C71 C82 104.9(2)
C72 C71 Si2 126.6(2)
C82 C71 Si2 124.24(19)
C72 C71 Zr2 73.78(14)
C82 C71 Zr2 76.30(13)
Si2 C71 Zr2 97.14(10)
C73 C72 C71 109.9(2)
C73 C72 C89 122.3(2)
C71 C72 C89 127.8(2)
C73 C72 Zr2 75.99(14)
C71 C72 Zr2 72.72(14)
C89 C72 Zr2 119.77(17)
C72 C73 C74 109.3(2)
C72 C73 Zr2 71.76(15)
C74 C73 Zr2 77.15(14)
C72 C73 H73 125.4
C74 C73 H73 125.4
Zr2 C73 H73 117.6
C73 C74 C75 131.4(2)
C73 C74 C82 106.3(2)
C75 C74 C82 122.3(2)
C73 C74 Zr2 71.04(14)
C75 C74 Zr2 120.76(16)
C82 C74 Zr2 71.37(14)
C76 C75 C74 116.3(2)
C76 C75 C83 122.8(2)
C74 C75 C83 120.8(2)
C75 C76 C80 121.9(2)
C75 C76 C77 129.2(2)
C80 C76 C77 108.9(2)
C76 C77 C78 102.5(2)
C76 C77 H77A 111.3
C78 C77 H77A 111.3
C76 C77 H77B 111.3
C78 C77 H77B 111.3
H77A C77 H77B 109.2
C79 C78 C77 104.5(2)
C79 C78 H78A 110.9
C77 C78 H78A 110.9
C79 C78 H78B 110.9
C77 C78 H78B 110.9
H78A C78 H78B 108.9
C80 C79 C78 102.5(2)
C80 C79 H79A 111.3
C78 C79 H79A 111.3
C80 C79 H79B 111.3
C78 C79 H79B 111.3
H79A C79 H79B 109.2
C81 C80 C76 122.4(2)
C81 C80 C79 128.3(3)
C76 C80 C79 109.3(2)
C80 C81 C82 118.4(2)
C80 C81 H81 120.8
C82 C81 H81 120.8
C81 C82 C74 118.6(2)
C81 C82 C71 131.9(2)
C74 C82 C71 109.5(2)
C81 C82 Zr2 120.39(17)
C74 C82 Zr2 76.48(14)
C71 C82 Zr2 70.27(13)
C84 C83 C88 118.1(3)
C84 C83 C75 122.1(3)
C88 C83 C75 119.8(2)
C83 C84 C85 120.3(3)
C83 C84 H84 119.8
C85 C84 H84 119.8
C86 C85 C84 120.6(3)
C86 C85 H85 119.7
C84 C85 H85 119.7
C85 C86 C87 119.9(3)
C85 C86 H86 120.0
C87 C86 H86 120.0
C88 C87 C86 119.6(3)
C88 C87 H87 120.2
C86 C87 H87 120.2
C87 C88 C83 121.4(3)
C87 C88 H88 119.3
C83 C88 H88 119.3
C72 C89 H89A 109.5
C72 C89 H89B 109.5
H89A C89 H89B 109.5
C72 C89 H89C 109.5
H89A C89 H89C 109.5
H89B C89 H89C 109.5
Si2 C90 H90A 109.5
Si2 C90 H90B 109.5
H90A C90 H90B 109.5
Si2 C90 H90C 109.5
H90A C90 H90C 109.5
H90B C90 H90C 109.5

loop_
_geom_bond_atom_site_label_1
_geom_bond_atom_site_label_2
_geom_bond_distance
Zr1 Cl11 2.4205(7)
Zr1 Cl12 2.4213(7)
Zr1 C11 2.448(3)
Zr1 C31 2.475(2)
Zr1 C32 2.506(2)
Zr1 C12 2.509(2)
Zr1 C22 2.525(3)
Zr1 C33 2.562(2)
Zr1 C42 2.563(2)
Zr1 C13 2.600(2)
Zr1 C14 2.632(2)
Zr1 C34 2.633(2)
Zr2 Cl21 2.4199(7)
Zr2 Cl22 2.4287(7)
Zr2 C51 2.449(3)
Zr2 C71 2.483(2)
Zr2 C72 2.497(2)
Zr2 C52 2.516(3)
Zr2 C62 2.516(2)
Zr2 C73 2.551(2)
Zr2 C82 2.563(2)
Zr2 C53 2.590(2)
Zr2 C54 2.617(2)
Zr2 C74 2.630(2)
Si1 C30 1.861(3)
Si1 C50 1.867(3)
Si1 C11 1.878(2)
Si1 C31 1.881(3)
Si2 C70 1.856(3)
Si2 C90 1.865(3)
Si2 C51 1.872(3)
Si2 C71 1.886(3)
C11 C12 1.443(4)
C11 C22 1.460(3)
C12 C13 1.398(3)
C12 C29 1.511(3)
C13 C14 1.416(3)
C13 H13 0.9500
C14 C15 1.436(3)
C14 C22 1.447(3)
C15 C16 1.368(4)
C15 C23 1.490(3)
C16 C20 1.437(4)
C16 C17 1.513(3)
C17 C18 1.541(4)
C17 H17A 0.9900
C17 H17B 0.9900
C18 C19 1.538(4)
C18 H18A 0.9900
C18 H18B 0.9900
C19 C20 1.508(4)
C19 H19A 0.9900
C19 H19B 0.9900
C20 C21 1.357(4)
C21 C22 1.419(3)
C21 H21 0.9500
C23 C24 1.385(4)
C23 C28 1.392(3)
C24 C25 1.387(4)
C24 H24 0.9500
C25 C26 1.379(4)
C25 H25 0.9500
C26 C27 1.375(4)
C26 H26 0.9500
C27 C28 1.388(4)
C27 H27 0.9500
C28 H28 0.9500
C29 H29A 0.9800
C29 H29B 0.9800
C29 H29C 0.9800
C30 H30A 0.9800
C30 H30B 0.9800
C30 H30C 0.9800
C31 C32 1.444(3)
C31 C42 1.453(3)
C32 C33 1.395(4)
C32 C49 1.510(3)
C33 C34 1.418(3)
C33 H33 0.9500
C34 C35 1.425(3)
C34 C42 1.443(3)
C35 C36 1.362(4)
C35 C43 1.493(4)
C36 C40 1.433(4)
C36 C37 1.509(4)
C37 C38B 1.456(8)
C37 C38A 1.539(7)
C37 H37C 0.9900
C37 H37D 0.9900
C37 H37A 0.9598
C37 H37B 0.9601
C38A C39 1.495(7)
C38A H38A 0.9900
C38A H38B 0.9900
C38B C39 1.552(9)
C38B H38C 0.9900
C38B H38D 0.9900
C39 C40 1.515(4)
C39 H39C 0.9900
C39 H39D 0.9900
C39 H39A 0.9602
C39 H39B 0.9600
C40 C41 1.365(4)
C41 C42 1.433(3)
C41 H41 0.9500
C43 C48 1.377(4)
C43 C44 1.393(4)
C44 C45 1.381(4)
C44 H44 0.9500
C45 C46 1.382(5)
C45 H45 0.9500
C46 C47 1.377(4)
C46 H46 0.9500
C47 C48 1.392(4)
C47 H47 0.9500
C48 H48 0.9500
C49 H49A 0.9800
C49 H49B 0.9800
C49 H49C 0.9800
C50 H50A 0.9800
C50 H50B 0.9800
C50 H50C 0.9800
C51 C52 1.440(4)
C51 C62 1.452(3)
C52 C53 1.399(3)
C52 C69 1.507(3)
C53 C54 1.415(3)
C53 H53 0.9500
C54 C55 1.432(3)
C54 C62 1.443(3)
C55 C56 1.374(4)
C55 C63 1.488(3)
C56 C60 1.442(4)
C56 C57 1.516(3)
C57 C58 1.537(4)
C57 H57A 0.9900
C57 H57B 0.9900
C58 C59 1.526(4)
C58 H58A 0.9900
C58 H58B 0.9900
C59 C60 1.509(4)
C59 H59A 0.9900
C59 H59B 0.9900
C60 C61 1.347(3)
C61 C62 1.419(3)
C61 H61 0.9500
C63 C68 1.390(4)
C63 C64 1.397(4)
C64 C65 1.385(4)
C64 H64 0.9500
C65 C66 1.374(4)
C65 H65 0.9500
C66 C67 1.381(4)
C66 H66 0.9500
C67 C68 1.387(4)
C67 H67 0.9500
C68 H68 0.9500
C69 H69A 0.9800
C69 H69B 0.9800
C69 H69C 0.9800
C70 H70A 0.9800
C70 H70B 0.9800
C70 H70C 0.9800
C71 C72 1.436(4)
C71 C82 1.454(4)
C72 C73 1.403(4)
C72 C89 1.519(4)
C73 C74 1.422(3)
C73 H73 0.9500
C74 C75 1.429(4)
C74 C82 1.439(3)
C75 C76 1.376(4)
C75 C83 1.492(4)
C76 C80 1.428(4)
C76 C77 1.511(4)
C77 C78 1.534(4)
C77 H77A 0.9900
C77 H77B 0.9900
C78 C79 1.520(4)
C78 H78A 0.9900
C78 H78B 0.9900
C79 C80 1.511(4)
C79 H79A 0.9900
C79 H79B 0.9900
C80 C81 1.362(4)
C81 C82 1.427(3)
C81 H81 0.9500
C83 C84 1.384(4)
C83 C88 1.394(4)
C84 C85 1.391(4)
C84 H84 0.9500
C85 C86 1.365(5)
C85 H85 0.9500
C86 C87 1.382(5)
C86 H86 0.9500
C87 C88 1.377(4)
C87 H87 0.9500
C88 H88 0.9500
C89 H89A 0.9800
C89 H89B 0.9800
C89 H89C 0.9800
C90 H90A 0.9800
C90 H90B 0.9800
C90 H90C 0.9800

loop_
_geom_torsion_atom_site_label_1
_geom_torsion_atom_site_label_2
_geom_torsion_atom_site_label_3
_geom_torsion_atom_site_label_4
_geom_torsion
C30 Si1 C11 C12 162.3(2)
C50 Si1 C11 C12 42.3(3)
C31 Si1 C11 C12 -77.1(2)
C30 Si1 C11 C22 -41.6(3)
C50 Si1 C11 C22 -161.6(2)
C31 Si1 C11 C22 79.0(2)
C30 Si1 C11 Zr1 -119.86(13)
C50 Si1 C11 Zr1 120.08(12)
C31 Si1 C11 Zr1 0.67(11)
Cl11 Zr1 C11 C12 8.86(16)
Cl12 Zr1 C11 C12 -120.10(13)
C31 Zr1 C11 C12 125.05(15)
C32 Zr1 C11 C12 151.69(14)
C22 Zr1 C11 C12 -110.2(2)
C33 Zr1 C11 C12 142.76(13)
C42 Zr1 C11 C12 97.81(14)
C13 Zr1 C11 C12 -35.32(13)
C14 Zr1 C11 C12 -73.91(14)
C34 Zr1 C11 C12 105.69(14)
Cl11 Zr1 C11 C22 119.04(13)
Cl12 Zr1 C11 C22 -9.92(16)
C31 Zr1 C11 C22 -124.77(16)
C32 Zr1 C11 C22 -98.13(15)
C12 Zr1 C11 C22 110.2(2)
C33 Zr1 C11 C22 -107.06(15)
C42 Zr1 C11 C22 -152.01(15)
C13 Zr1 C11 C22 74.86(15)
C14 Zr1 C11 C22 36.27(13)
C34 Zr1 C11 C22 -144.13(13)
Cl11 Zr1 C11 Si1 -116.73(8)
Cl12 Zr1 C11 Si1 114.30(8)
C31 Zr1 C11 Si1 -0.54(9)
C32 Zr1 C11 Si1 26.09(11)
C12 Zr1 C11 Si1 -125.60(19)
C22 Zr1 C11 Si1 124.22(19)
C33 Zr1 C11 Si1 17.16(14)
C42 Zr1 C11 Si1 -27.79(11)
C13 Zr1 C11 Si1 -160.92(15)
C14 Zr1 C11 Si1 160.49(15)
C34 Zr1 C11 Si1 -19.91(14)
C22 C11 C12 C13 -1.9(3)
Si1 C11 C12 C13 158.0(2)
Zr1 C11 C12 C13 68.69(18)
C22 C11 C12 C29 177.0(2)
Si1 C11 C12 C29 -23.1(4)
Zr1 C11 C12 C29 -112.4(3)
C22 C11 C12 Zr1 -70.55(17)
Si1 C11 C12 Zr1 89.34(19)
Cl11 Zr1 C12 C13 71.42(14)
Cl12 Zr1 C12 C13 -30.47(18)
C11 Zr1 C12 C13 -116.1(2)
C31 Zr1 C12 C13 -165.99(15)
C32 Zr1 C12 C13 -149.24(14)
C22 Zr1 C12 C13 -75.88(16)
C33 Zr1 C12 C13 -177.95(14)
C42 Zr1 C12 C13 160.72(15)
C14 Zr1 C12 C13 -35.32(14)
C34 Zr1 C12 C13 147.61(14)
Cl11 Zr1 C12 C11 -172.45(13)
Cl12 Zr1 C12 C11 85.66(15)
C31 Zr1 C12 C11 -49.86(14)
C32 Zr1 C12 C11 -33.11(16)
C22 Zr1 C12 C11 40.25(13)
C33 Zr1 C12 C11 -61.8(2)
C42 Zr1 C12 C11 -83.15(14)
C13 Zr1 C12 C11 116.1(2)
C14 Zr1 C12 C11 80.81(15)
C34 Zr1 C12 C11 -96.26(15)
Cl11 Zr1 C12 C29 -49.40(18)
Cl12 Zr1 C12 C29 -151.29(15)
C11 Zr1 C12 C29 123.0(3)
C31 Zr1 C12 C29 73.19(19)
C32 Zr1 C12 C29 89.9(2)
C22 Zr1 C12 C29 163.3(2)
C33 Zr1 C12 C29 61.2(2)
C42 Zr1 C12 C29 39.90(19)
C13 Zr1 C12 C29 -120.8(3)
C14 Zr1 C12 C29 -156.1(2)
C34 Zr1 C12 C29 26.8(2)
C11 C12 C13 C14 1.7(3)
C29 C12 C13 C14 -177.2(2)
Zr1 C12 C13 C14 65.89(18)
C11 C12 C13 Zr1 -64.18(18)
C29 C12 C13 Zr1 116.9(2)
Cl11 Zr1 C13 C12 -104.93(15)
Cl12 Zr1 C13 C12 157.43(14)
C11 Zr1 C13 C12 37.75(15)
C31 Zr1 C13 C12 16.36(18)
C32 Zr1 C13 C12 49.9(2)
C22 Zr1 C13 C12 80.23(16)
C42 Zr1 C13 C12 -23.26(18)
C14 Zr1 C13 C12 117.4(2)
C34 Zr1 C13 C12 -55.4(2)
Cl11 Zr1 C13 C14 137.63(15)
Cl12 Zr1 C13 C14 39.99(15)
C11 Zr1 C13 C14 -79.69(16)
C31 Zr1 C13 C14 -101.08(15)
C32 Zr1 C13 C14 -67.6(2)
C12 Zr1 C13 C14 -117.4(2)
C22 Zr1 C13 C14 -37.21(14)
C42 Zr1 C13 C14 -140.70(14)
C34 Zr1 C13 C14 -172.86(14)
C12 C13 C14 C15 177.9(3)
Zr1 C13 C14 C15 -119.4(3)
C12 C13 C14 C22 -0.8(3)
Zr1 C13 C14 C22 61.93(17)
C12 C13 C14 Zr1 -62.75(18)
Cl11 Zr1 C14 C13 -42.51(15)
Cl12 Zr1 C14 C13 -140.73(15)
C11 Zr1 C14 C13 77.59(16)
C31 Zr1 C14 C13 98.43(16)
C32 Zr1 C14 C13 138.83(15)
C12 Zr1 C14 C13 35.65(14)
C22 Zr1 C14 C13 115.7(2)
C33 Zr1 C14 C13 171.54(16)
C42 Zr1 C14 C13 63.5(2)
Cl11 Zr1 C14 C15 87.0(2)
Cl12 Zr1 C14 C15 -11.26(19)
C11 Zr1 C14 C15 -152.9(2)
C31 Zr1 C14 C15 -132.10(19)
C32 Zr1 C14 C15 -91.7(2)
C12 Zr1 C14 C15 165.1(2)
C22 Zr1 C14 C15 -114.9(3)
C33 Zr1 C14 C15 -59.0(3)
C42 Zr1 C14 C15 -167.05(17)
C13 Zr1 C14 C15 129.5(3)
Cl11 Zr1 C14 C22 -158.18(13)
Cl12 Zr1 C14 C22 103.60(14)
C11 Zr1 C14 C22 -38.08(15)
C31 Zr1 C14 C22 -17.24(18)
C32 Zr1 C14 C22 23.16(18)
C12 Zr1 C14 C22 -80.02(16)
C33 Zr1 C14 C22 55.9(2)
C42 Zr1 C14 C22 -52.2(2)
C13 Zr1 C14 C22 -115.7(2)
C13 C14 C15 C16 -179.9(3)
C22 C14 C15 C16 -1.3(4)
Zr1 C14 C15 C16 83.5(3)
C13 C14 C15 C23 1.3(4)
C22 C14 C15 C23 179.8(2)
Zr1 C14 C15 C23 -95.4(3)
C14 C15 C16 C20 1.6(4)
C23 C15 C16 C20 -179.6(2)
C14 C15 C16 C17 -175.6(3)
C23 C15 C16 C17 3.2(4)
C15 C16 C17 C18 158.4(3)
C20 C16 C17 C18 -19.0(3)
C16 C17 C18 C19 32.4(3)
C17 C18 C19 C20 -33.9(3)
C15 C16 C20 C21 -0.8(4)
C17 C16 C20 C21 176.8(3)
C15 C16 C20 C19 180.0(3)
C17 C16 C20 C19 -2.4(3)
C18 C19 C20 C21 -156.3(3)
C18 C19 C20 C16 22.8(3)
C16 C20 C21 C22 -0.3(4)
C19 C20 C21 C22 178.8(3)
C20 C21 C22 C14 0.5(4)
C20 C21 C22 C11 179.9(3)
C20 C21 C22 Zr1 -91.4(3)
C13 C14 C22 C21 179.2(2)
C15 C14 C22 C21 0.3(4)
Zr1 C14 C22 C21 -116.6(2)
C13 C14 C22 C11 -0.4(3)
C15 C14 C22 C11 -179.2(2)
Zr1 C14 C22 C11 63.84(17)
C13 C14 C22 Zr1 -64.20(18)
C15 C14 C22 Zr1 116.9(2)
C12 C11 C22 C21 -178.1(3)
Si1 C11 C22 C21 21.6(4)
Zr1 C11 C22 C21 111.6(3)
C12 C11 C22 C14 1.3(3)
Si1 C11 C22 C14 -158.90(19)
Zr1 C11 C22 C14 -68.93(18)
C12 C11 C22 Zr1 70.27(17)
Si1 C11 C22 Zr1 -89.97(19)
Cl11 Zr1 C22 C21 145.80(16)
Cl12 Zr1 C22 C21 43.58(18)
C11 Zr1 C22 C21 -128.0(3)
C31 Zr1 C22 C21 -77.94(19)
C32 Zr1 C22 C21 -44.53(19)
C12 Zr1 C22 C21 -167.9(2)
C33 Zr1 C22 C21 -32.3(2)
C42 Zr1 C22 C21 -95.6(2)
C13 Zr1 C22 C21 152.6(2)
C14 Zr1 C22 C21 116.7(3)
C34 Zr1 C22 C21 -68.0(2)
Cl11 Zr1 C22 C14 29.10(17)
Cl12 Zr1 C22 C14 -73.12(14)
C11 Zr1 C22 C14 115.3(2)
C31 Zr1 C22 C14 165.36(15)
C32 Zr1 C22 C14 -161.23(15)
C12 Zr1 C22 C14 75.37(15)
C33 Zr1 C22 C14 -148.96(14)
C42 Zr1 C22 C14 147.74(14)
C13 Zr1 C22 C14 35.88(14)
C34 Zr1 C22 C14 175.26(14)
Cl11 Zr1 C22 C11 -86.16(15)
Cl12 Zr1 C22 C11 171.62(14)
C31 Zr1 C22 C11 50.09(15)
C32 Zr1 C22 C11 83.50(15)
C12 Zr1 C22 C11 -39.89(14)
C33 Zr1 C22 C11 95.78(16)
C42 Zr1 C22 C11 32.47(17)
C13 Zr1 C22 C11 -79.38(15)
C14 Zr1 C22 C11 -115.3(2)
C34 Zr1 C22 C11 60.0(2)
C16 C15 C23 C24 -130.2(3)
C14 C15 C23 C24 48.6(4)
C16 C15 C23 C28 49.7(4)
C14 C15 C23 C28 -131.5(3)
C28 C23 C24 C25 -0.3(4)
C15 C23 C24 C25 179.7(2)
C23 C24 C25 C26 0.0(4)
C24 C25 C26 C27 -0.1(5)
C25 C26 C27 C28 0.4(5)
C26 C27 C28 C23 -0.6(5)
C24 C23 C28 C27 0.6(4)
C15 C23 C28 C27 -179.4(3)
C30 Si1 C31 C32 42.0(2)
C50 Si1 C31 C32 165.1(2)
C11 Si1 C31 C32 -76.4(2)
C30 Si1 C31 C42 -163.7(2)
C50 Si1 C31 C42 -40.6(2)
C11 Si1 C31 C42 77.9(2)
C30 Si1 C31 Zr1 117.75(12)
C50 Si1 C31 Zr1 -119.20(12)
C11 Si1 C31 Zr1 -0.66(11)
Cl11 Zr1 C31 C32 -119.12(13)
Cl12 Zr1 C31 C32 10.29(17)
C11 Zr1 C31 C32 126.11(16)
C12 Zr1 C31 C32 153.21(15)
C22 Zr1 C31 C32 98.69(15)
C33 Zr1 C31 C32 -35.35(14)
C42 Zr1 C31 C32 -110.0(2)
C13 Zr1 C31 C32 144.70(14)
C14 Zr1 C31 C32 107.86(15)
C34 Zr1 C31 C32 -74.29(15)
Cl11 Zr1 C31 C42 -9.14(16)
Cl12 Zr1 C31 C42 120.27(13)
C11 Zr1 C31 C42 -123.92(16)
C32 Zr1 C31 C42 110.0(2)
C12 Zr1 C31 C42 -96.82(15)
C22 Zr1 C31 C42 -151.33(15)
C33 Zr1 C31 C42 74.62(15)
C13 Zr1 C31 C42 -105.33(15)
C14 Zr1 C31 C42 -142.17(14)
C34 Zr1 C31 C42 35.69(13)
Cl11 Zr1 C31 Si1 115.31(8)
Cl12 Zr1 C31 Si1 -115.28(8)
C11 Zr1 C31 Si1 0.54(9)
C32 Zr1 C31 Si1 -125.57(19)
C12 Zr1 C31 Si1 27.64(10)
C22 Zr1 C31 Si1 -26.88(10)
C33 Zr1 C31 Si1 -160.92(14)
C42 Zr1 C31 Si1 124.46(18)
C13 Zr1 C31 Si1 19.13(13)
C14 Zr1 C31 Si1 -17.71(13)
C34 Zr1 C31 Si1 160.14(14)
C42 C31 C32 C33 -3.6(3)
Si1 C31 C32 C33 154.87(18)
Zr1 C31 C32 C33 67.52(17)
C42 C31 C32 C49 174.0(2)
Si1 C31 C32 C49 -27.6(4)
Zr1 C31 C32 C49 -114.9(2)
C42 C31 C32 Zr1 -71.09(15)
Si1 C31 C32 Zr1 87.35(18)
Cl11 Zr1 C32 C33 -29.77(17)
Cl12 Zr1 C32 C33 72.29(14)
C11 Zr1 C32 C33 -165.45(15)
C31 Zr1 C32 C33 -116.5(2)
C12 Zr1 C32 C33 -147.76(14)
C22 Zr1 C32 C33 160.70(15)
C42 Zr1 C32 C33 -76.56(15)
C13 Zr1 C32 C33 -175.33(14)
C14 Zr1 C32 C33 148.45(14)
C34 Zr1 C32 C33 -36.18(14)
Cl11 Zr1 C32 C31 86.71(16)
Cl12 Zr1 C32 C31 -171.23(14)
C11 Zr1 C32 C31 -48.97(15)
C12 Zr1 C32 C31 -31.28(17)
C22 Zr1 C32 C31 -82.82(15)
C33 Zr1 C32 C31 116.5(2)
C42 Zr1 C32 C31 39.92(14)
C13 Zr1 C32 C31 -58.9(2)
C14 Zr1 C32 C31 -95.07(16)
C34 Zr1 C32 C31 80.29(15)
Cl11 Zr1 C32 C49 -149.39(17)
Cl12 Zr1 C32 C49 -47.3(2)
C11 Zr1 C32 C49 74.9(2)
C31 Zr1 C32 C49 123.9(3)
C12 Zr1 C32 C49 92.6(2)
C22 Zr1 C32 C49 41.1(2)
C33 Zr1 C32 C49 -119.6(3)
C42 Zr1 C32 C49 163.8(2)
C13 Zr1 C32 C49 65.1(2)
C14 Zr1 C32 C49 28.8(2)
C34 Zr1 C32 C49 -155.8(2)
C31 C32 C33 C34 3.6(3)
C49 C32 C33 C34 -174.1(2)
Zr1 C32 C33 C34 68.35(17)
C31 C32 C33 Zr1 -64.76(17)
C49 C32 C33 Zr1 117.5(2)
Cl11 Zr1 C33 C32 157.87(13)
Cl12 Zr1 C33 C32 -104.26(14)
C11 Zr1 C33 C32 17.08(18)
C31 Zr1 C33 C32 37.39(14)
C12 Zr1 C33 C32 52.1(2)
C22 Zr1 C33 C32 -23.62(18)
C42 Zr1 C33 C32 79.04(16)
C14 Zr1 C33 C32 -56.4(2)
C34 Zr1 C33 C32 115.9(2)
Cl11 Zr1 C33 C34 41.93(15)
Cl12 Zr1 C33 C34 139.80(14)
C11 Zr1 C33 C34 -98.86(16)
C31 Zr1 C33 C34 -78.55(15)
C32 Zr1 C33 C34 -115.9(2)
C12 Zr1 C33 C34 -63.9(2)
C22 Zr1 C33 C34 -139.57(14)
C42 Zr1 C33 C34 -36.91(14)
C14 Zr1 C33 C34 -172.36(15)
C32 C33 C34 C35 178.0(2)
Zr1 C33 C34 C35 -117.0(3)
C32 C33 C34 C42 -2.1(3)
Zr1 C33 C34 C42 62.96(16)
C32 C33 C34 Zr1 -65.02(17)
Cl11 Zr1 C34 C33 -138.68(15)
Cl12 Zr1 C34 C33 -40.71(15)
C11 Zr1 C34 C33 100.71(16)
C31 Zr1 C34 C33 78.47(16)
C32 Zr1 C34 C33 36.51(14)
C12 Zr1 C34 C33 140.74(15)
C22 Zr1 C34 C33 66.3(2)
C42 Zr1 C34 C33 115.6(2)
C13 Zr1 C34 C33 172.03(15)
Cl11 Zr1 C34 C35 -10.85(19)
Cl12 Zr1 C34 C35 87.1(2)
C11 Zr1 C34 C35 -131.46(19)
C31 Zr1 C34 C35 -153.7(2)
C32 Zr1 C34 C35 164.3(2)
C12 Zr1 C34 C35 -91.4(2)
C22 Zr1 C34 C35 -165.83(18)
C33 Zr1 C34 C35 127.8(3)
C42 Zr1 C34 C35 -116.6(3)
C13 Zr1 C34 C35 -60.1(3)
Cl11 Zr1 C34 C42 105.71(14)
Cl12 Zr1 C34 C42 -156.32(13)
C11 Zr1 C34 C42 -14.90(17)
C31 Zr1 C34 C42 -37.14(14)
C32 Zr1 C34 C42 -79.09(15)
C12 Zr1 C34 C42 25.13(17)
C22 Zr1 C34 C42 -49.3(2)
C33 Zr1 C34 C42 -115.6(2)
C13 Zr1 C34 C42 56.4(2)
C33 C34 C35 C36 179.5(2)
C42 C34 C35 C36 -0.5(3)
Zr1 C34 C35 C36 86.4(3)
C33 C34 C35 C43 0.7(4)
C42 C34 C35 C43 -179.3(2)
Zr1 C34 C35 C43 -92.4(3)
C34 C35 C36 C40 1.9(4)
C43 C35 C36 C40 -179.4(2)
C34 C35 C36 C37 179.2(2)
C43 C35 C36 C37 -2.0(4)
C35 C36 C37 C38B 165.3(5)
C40 C36 C37 C38B -17.1(5)
C35 C36 C37 C38A -160.0(4)
C40 C36 C37 C38A 17.6(4)
C38B C37 C38A C39 68.5(8)
C36 C37 C38A C39 -28.4(5)
C36 C37 C38B C39 27.3(6)
C38A C37 C38B C39 -64.5(7)
C37 C38A C39 C40 28.4(5)
C37 C38A C39 C38B -62.2(7)
C37 C38B C39 C38A 70.4(7)
C37 C38B C39 C40 -27.1(6)
C35 C36 C40 C41 -1.6(4)
C37 C36 C40 C41 -179.4(2)
C35 C36 C40 C39 177.5(2)
C37 C36 C40 C39 -0.3(3)
C38A C39 C40 C41 161.3(4)
C38B C39 C40 C41 -164.7(4)
C38A C39 C40 C36 -17.7(4)
C38B C39 C40 C36 16.3(4)
C36 C40 C41 C42 -0.2(4)
C39 C40 C41 C42 -179.1(3)
C40 C41 C42 C34 1.5(3)
C40 C41 C42 C31 -179.7(2)
C40 C41 C42 Zr1 -89.4(3)
C33 C34 C42 C41 178.8(2)
C35 C34 C42 C41 -1.2(3)
Zr1 C34 C42 C41 -118.1(2)
C33 C34 C42 C31 -0.2(3)
C35 C34 C42 C31 179.8(2)
Zr1 C34 C42 C31 62.90(16)
C33 C34 C42 Zr1 -63.10(16)
C35 C34 C42 Zr1 116.9(2)
C32 C31 C42 C41 -176.6(3)
Si1 C31 C42 C41 24.7(4)
Zr1 C31 C42 C41 114.0(3)
C32 C31 C42 C34 2.3(3)
Si1 C31 C42 C34 -156.46(18)
Zr1 C31 C42 C34 -67.19(17)
C32 C31 C42 Zr1 69.45(15)
Si1 C31 C42 Zr1 -89.27(17)
Cl11 Zr1 C42 C41 44.1(2)
Cl12 Zr1 C42 C41 147.26(17)
C11 Zr1 C42 C41 -77.4(2)
C31 Zr1 C42 C41 -128.2(3)
C32 Zr1 C42 C41 -168.4(2)
C12 Zr1 C42 C41 -43.8(2)
C22 Zr1 C42 C41 -94.9(2)
C33 Zr1 C42 C41 151.6(2)
C13 Zr1 C42 C41 -31.8(2)
C14 Zr1 C42 C41 -65.8(3)
C34 Zr1 C42 C41 115.4(3)
Cl11 Zr1 C42 C34 -71.27(13)
Cl12 Zr1 C42 C34 31.86(17)
C11 Zr1 C42 C34 167.23(15)
C31 Zr1 C42 C34 116.4(2)
C32 Zr1 C42 C34 76.21(15)
C12 Zr1 C42 C34 -159.24(14)
C22 Zr1 C42 C34 149.71(14)
C33 Zr1 C42 C34 36.23(13)
C13 Zr1 C42 C34 -147.24(13)
C14 Zr1 C42 C34 178.78(14)
Cl11 Zr1 C42 C31 172.30(14)
Cl12 Zr1 C42 C31 -84.56(15)
C11 Zr1 C42 C31 50.80(15)
C32 Zr1 C42 C31 -40.21(14)
C12 Zr1 C42 C31 84.34(15)
C22 Zr1 C42 C31 33.28(17)
C33 Zr1 C42 C31 -80.19(15)
C13 Zr1 C42 C31 96.34(15)
C14 Zr1 C42 C31 62.4(2)
C34 Zr1 C42 C31 -116.4(2)
C36 C35 C43 C48 110.6(3)
C34 C35 C43 C48 -70.7(3)
C36 C35 C43 C44 -68.9(3)
C34 C35 C43 C44 109.8(3)
C48 C43 C44 C45 -0.2(4)
C35 C43 C44 C45 179.3(3)
C43 C44 C45 C46 -0.2(5)
C44 C45 C46 C47 0.1(5)
C45 C46 C47 C48 0.4(5)
C44 C43 C48 C47 0.8(4)
C35 C43 C48 C47 -178.7(2)
C46 C47 C48 C43 -0.9(4)
C70 Si2 C51 C52 -162.9(2)
C90 Si2 C51 C52 -43.5(3)
C71 Si2 C51 C52 77.0(2)
C70 Si2 C51 C62 40.1(3)
C90 Si2 C51 C62 159.5(2)
C71 Si2 C51 C62 -80.0(2)
C70 Si2 C51 Zr2 118.52(13)
C90 Si2 C51 Zr2 -122.06(12)
C71 Si2 C51 Zr2 -1.62(12)
Cl21 Zr2 C51 C52 -5.60(16)
Cl22 Zr2 C51 C52 121.93(13)
C71 Zr2 C51 C52 -123.42(16)
C72 Zr2 C51 C52 -149.41(14)
C62 Zr2 C51 C52 110.5(2)
C73 Zr2 C51 C52 -139.55(14)
C82 Zr2 C51 C52 -95.64(14)
C53 Zr2 C51 C52 35.41(13)
C54 Zr2 C51 C52 74.19(15)
C74 Zr2 C51 C52 -102.48(15)
Cl21 Zr2 C51 C62 -116.11(13)
Cl22 Zr2 C51 C62 11.42(16)
C71 Zr2 C51 C62 126.08(16)
C72 Zr2 C51 C62 100.09(15)
C52 Zr2 C51 C62 -110.5(2)
C73 Zr2 C51 C62 109.95(15)
C82 Zr2 C51 C62 153.86(15)
C53 Zr2 C51 C62 -75.09(15)
C54 Zr2 C51 C62 -36.31(13)
C74 Zr2 C51 C62 147.02(13)
Cl21 Zr2 C51 Si2 119.13(8)
Cl22 Zr2 C51 Si2 -113.34(9)
C71 Zr2 C51 Si2 1.32(9)
C72 Zr2 C51 Si2 -24.67(11)
C52 Zr2 C51 Si2 124.74(18)
C62 Zr2 C51 Si2 -124.76(19)
C73 Zr2 C51 Si2 -14.81(14)
C82 Zr2 C51 Si2 29.10(11)
C53 Zr2 C51 Si2 160.15(15)
C54 Zr2 C51 Si2 -161.07(15)
C74 Zr2 C51 Si2 22.26(14)
C62 C51 C52 C53 2.3(3)
Si2 C51 C52 C53 -158.5(2)
Zr2 C51 C52 C53 -67.98(19)
C62 C51 C52 C69 -175.7(3)
Si2 C51 C52 C69 23.5(4)
Zr2 C51 C52 C69 114.0(3)
C62 C51 C52 Zr2 70.26(17)
Si2 C51 C52 Zr2 -90.51(19)
Cl21 Zr2 C52 C53 -68.58(15)
Cl22 Zr2 C52 C53 31.79(19)
C51 Zr2 C52 C53 116.1(2)
C71 Zr2 C52 C53 167.17(16)
C72 Zr2 C52 C53 151.72(15)
C62 Zr2 C52 C53 76.10(16)
C73 Zr2 C52 C53 -178.31(15)
C82 Zr2 C52 C53 -159.51(16)
C54 Zr2 C52 C53 35.48(14)
C74 Zr2 C52 C53 -145.86(15)
Cl21 Zr2 C52 C51 175.29(13)
Cl22 Zr2 C52 C51 -84.34(15)
C71 Zr2 C52 C51 51.03(14)
C72 Zr2 C52 C51 35.58(17)
C62 Zr2 C52 C51 -40.04(13)
C73 Zr2 C52 C51 65.6(2)
C82 Zr2 C52 C51 84.35(14)
C53 Zr2 C52 C51 -116.1(2)
C54 Zr2 C52 C51 -80.66(15)
C74 Zr2 C52 C51 98.01(15)
Cl21 Zr2 C52 C69 51.05(19)
Cl22 Zr2 C52 C69 151.41(16)
C51 Zr2 C52 C69 -124.2(3)
C71 Zr2 C52 C69 -73.2(2)
C72 Zr2 C52 C69 -88.7(2)
C62 Zr2 C52 C69 -164.3(2)
C73 Zr2 C52 C69 -58.7(3)
C82 Zr2 C52 C69 -39.9(2)
C53 Zr2 C52 C69 119.6(3)
C54 Zr2 C52 C69 155.1(2)
C74 Zr2 C52 C69 -26.2(2)
C51 C52 C53 C54 -2.2(3)
C69 C52 C53 C54 176.0(2)
Zr2 C52 C53 C54 -65.96(19)
C51 C52 C53 Zr2 63.81(18)
C69 C52 C53 Zr2 -118.0(2)
Cl21 Zr2 C53 C52 108.02(15)
Cl22 Zr2 C53 C52 -156.87(14)
C51 Zr2 C53 C52 -37.63(15)
C71 Zr2 C53 C52 -14.83(18)
C72 Zr2 C53 C52 -46.0(2)
C62 Zr2 C53 C52 -79.95(16)
C82 Zr2 C53 C52 24.15(18)
C54 Zr2 C53 C52 -117.3(2)
C74 Zr2 C53 C52 55.5(2)
Cl21 Zr2 C53 C54 -134.70(15)
Cl22 Zr2 C53 C54 -39.59(15)
C51 Zr2 C53 C54 79.64(16)
C71 Zr2 C53 C54 102.45(16)
C72 Zr2 C53 C54 71.3(2)
C52 Zr2 C53 C54 117.3(2)
C62 Zr2 C53 C54 37.32(14)
C82 Zr2 C53 C54 141.42(14)
C74 Zr2 C53 C54 172.77(14)
C52 C53 C54 C55 -176.7(3)
Zr2 C53 C54 C55 120.0(3)
C52 C53 C54 C62 1.1(3)
Zr2 C53 C54 C62 -62.26(17)
C52 C53 C54 Zr2 63.37(18)
Cl21 Zr2 C54 C53 45.07(15)
Cl22 Zr2 C54 C53 141.60(15)
C51 Zr2 C54 C53 -77.49(16)
C71 Zr2 C54 C53 -96.78(16)
C72 Zr2 C54 C53 -137.03(15)
C52 Zr2 C54 C53 -35.72(14)
C62 Zr2 C54 C53 -115.4(2)
C73 Zr2 C54 C53 -170.28(16)
C82 Zr2 C54 C53 -60.7(2)
Cl21 Zr2 C54 C55 -83.9(2)
Cl22 Zr2 C54 C55 12.60(19)
C51 Zr2 C54 C55 153.5(2)
C71 Zr2 C54 C55 134.2(2)
C72 Zr2 C54 C55 94.0(2)
C52 Zr2 C54 C55 -164.7(2)
C62 Zr2 C54 C55 115.6(3)
C73 Zr2 C54 C55 60.7(3)
C82 Zr2 C54 C55 170.28(18)
C53 Zr2 C54 C55 -129.0(3)
Cl21 Zr2 C54 C62 160.48(14)
Cl22 Zr2 C54 C62 -102.99(14)
C51 Zr2 C54 C62 37.92(15)
C71 Zr2 C54 C62 18.64(18)
C72 Zr2 C54 C62 -21.62(19)
C52 Zr2 C54 C62 79.69(16)
C73 Zr2 C54 C62 -54.9(2)
C82 Zr2 C54 C62 54.7(2)
C53 Zr2 C54 C62 115.4(2)
C53 C54 C55 C56 178.0(3)
C62 C54 C55 C56 0.5(4)
Zr2 C54 C55 C56 -85.1(3)
C53 C54 C55 C63 0.1(4)
C62 C54 C55 C63 -177.4(2)
Zr2 C54 C55 C63 96.9(3)
C54 C55 C56 C60 -1.9(4)
C63 C55 C56 C60 176.0(2)
C54 C55 C56 C57 176.6(3)
C63 C55 C56 C57 -5.5(4)
C55 C56 C57 C58 -160.9(3)
C60 C56 C57 C58 17.7(3)
C56 C57 C58 C59 -31.5(3)
C57 C58 C59 C60 33.7(3)
C55 C56 C60 C61 2.2(4)
C57 C56 C60 C61 -176.6(2)
C55 C56 C60 C59 -178.0(2)
C57 C56 C60 C59 3.3(3)
C58 C59 C60 C61 156.7(3)
C58 C59 C60 C56 -23.1(3)
C56 C60 C61 C62 -0.9(4)
C59 C60 C61 C62 179.3(3)
C60 C61 C62 C54 -0.4(4)
C60 C61 C62 C51 -177.6(3)
C60 C61 C62 Zr2 91.7(3)
C53 C54 C62 C61 -177.5(2)
C55 C54 C62 C61 0.6(4)
Zr2 C54 C62 C61 118.1(2)
C53 C54 C62 C51 0.3(3)
C55 C54 C62 C51 178.4(2)
Zr2 C54 C62 C51 -64.12(17)
C53 C54 C62 Zr2 64.46(18)
C55 C54 C62 Zr2 -117.5(2)
C52 C51 C62 C61 175.8(3)
Si2 C51 C62 C61 -23.4(4)
Zr2 C51 C62 C61 -113.8(3)
C52 C51 C62 C54 -1.6(3)
Si2 C51 C62 C54 159.17(19)
Zr2 C51 C62 C54 68.78(18)
C52 C51 C62 Zr2 -70.37(17)
Si2 C51 C62 Zr2 90.39(19)
Cl21 Zr2 C62 C61 -141.88(16)
Cl22 Zr2 C62 C61 -41.89(19)
C51 Zr2 C62 C61 128.5(3)
C71 Zr2 C62 C61 79.69(19)
C72 Zr2 C62 C61 46.6(2)
C52 Zr2 C62 C61 168.2(2)
C73 Zr2 C62 C61 35.0(2)
C82 Zr2 C62 C61 98.5(2)
C53 Zr2 C62 C61 -152.2(2)
C54 Zr2 C62 C61 -116.1(3)
C74 Zr2 C62 C61 73.2(2)
Cl21 Zr2 C62 C54 -25.75(18)
Cl22 Zr2 C62 C54 74.24(14)
C51 Zr2 C62 C54 -115.4(2)
C71 Zr2 C62 C54 -164.18(15)
C72 Zr2 C62 C54 162.76(15)
C52 Zr2 C62 C54 -75.67(15)
C73 Zr2 C62 C54 151.12(14)
C82 Zr2 C62 C54 -145.42(14)
C53 Zr2 C62 C54 -36.10(14)
C74 Zr2 C62 C54 -170.71(14)
Cl21 Zr2 C62 C51 89.60(14)
Cl22 Zr2 C62 C51 -170.41(14)
C71 Zr2 C62 C51 -48.83(15)
C72 Zr2 C62 C51 -81.89(15)
C52 Zr2 C62 C51 39.68(14)
C73 Zr2 C62 C51 -93.53(16)
C82 Zr2 C62 C51 -30.06(17)
C53 Zr2 C62 C51 79.25(16)
C54 Zr2 C62 C51 115.4(2)
C74 Zr2 C62 C51 -55.4(2)
C56 C55 C63 C68 -47.3(4)
C54 C55 C63 C68 130.5(3)
C56 C55 C63 C64 134.3(3)
C54 C55 C63 C64 -47.8(4)
C68 C63 C64 C65 -0.2(4)
C55 C63 C64 C65 178.2(3)
C63 C64 C65 C66 1.0(4)
C64 C65 C66 C67 -1.1(4)
C65 C66 C67 C68 0.4(4)
C66 C67 C68 C63 0.3(4)
C64 C63 C68 C67 -0.4(4)
C55 C63 C68 C67 -178.8(3)
C70 Si2 C71 C72 -42.2(3)
C90 Si2 C71 C72 -165.3(2)
C51 Si2 C71 C72 76.7(2)
C70 Si2 C71 C82 164.47(19)
C90 Si2 C71 C82 41.4(2)
C51 Si2 C71 C82 -76.7(2)
C70 Si2 C71 Zr2 -117.27(12)
C90 Si2 C71 Zr2 119.62(12)
C51 Si2 C71 Zr2 1.59(11)
Cl21 Zr2 C71 C72 116.72(14)
Cl22 Zr2 C71 C72 -11.32(17)
C51 Zr2 C71 C72 -127.46(17)
C52 Zr2 C71 C72 -155.03(16)
C62 Zr2 C71 C72 -100.61(16)
C73 Zr2 C71 C72 35.70(14)
C82 Zr2 C71 C72 110.3(2)
C53 Zr2 C71 C72 -147.29(15)
C54 Zr2 C71 C72 -110.52(16)
C74 Zr2 C71 C72 74.81(16)
Cl21 Zr2 C71 C82 6.45(17)
Cl22 Zr2 C71 C82 -121.58(13)
C51 Zr2 C71 C82 122.28(16)
C72 Zr2 C71 C82 -110.3(2)
C52 Zr2 C71 C82 94.70(15)
C62 Zr2 C71 C82 149.12(15)
C73 Zr2 C71 C82 -74.56(15)
C53 Zr2 C71 C82 102.44(15)
C54 Zr2 C71 C82 139.22(14)
C74 Zr2 C71 C82 -35.45(14)
Cl21 Zr2 C71 Si2 -117.13(8)
Cl22 Zr2 C71 Si2 114.84(9)
C51 Zr2 C71 Si2 -1.30(9)
C72 Zr2 C71 Si2 126.2(2)
C52 Zr2 C71 Si2 -28.88(11)
C62 Zr2 C71 Si2 25.54(11)
C73 Zr2 C71 Si2 161.86(15)
C82 Zr2 C71 Si2 -123.58(19)
C53 Zr2 C71 Si2 -21.14(14)
C54 Zr2 C71 Si2 15.64(14)
C74 Zr2 C71 Si2 -159.03(14)
C82 C71 C72 C73 3.1(3)
Si2 C71 C72 C73 -154.36(19)
Zr2 C71 C72 C73 -67.52(18)
C82 C71 C72 C89 -174.8(2)
Si2 C71 C72 C89 27.8(4)
Zr2 C71 C72 C89 114.6(3)
C82 C71 C72 Zr2 70.57(16)
Si2 C71 C72 Zr2 -86.84(18)
Cl21 Zr2 C72 C73 26.40(19)
Cl22 Zr2 C72 C73 -73.19(14)
C51 Zr2 C72 C73 164.11(16)
C71 Zr2 C72 C73 116.4(2)
C52 Zr2 C72 C73 145.29(15)
C62 Zr2 C72 C73 -162.31(15)
C82 Zr2 C72 C73 76.61(16)
C53 Zr2 C72 C73 170.94(14)
C54 Zr2 C72 C73 -150.80(14)
C74 Zr2 C72 C73 36.35(14)
Cl21 Zr2 C72 C71 -90.04(16)
Cl22 Zr2 C72 C71 170.37(15)
C51 Zr2 C72 C71 47.67(16)
C52 Zr2 C72 C71 28.85(18)
C62 Zr2 C72 C71 81.26(16)
C73 Zr2 C72 C71 -116.4(2)
C82 Zr2 C72 C71 -39.83(15)
C53 Zr2 C72 C71 54.5(2)
C54 Zr2 C72 C71 92.76(16)
C74 Zr2 C72 C71 -80.09(16)
Cl21 Zr2 C72 C89 145.82(17)
Cl22 Zr2 C72 C89 46.2(2)
C51 Zr2 C72 C89 -76.5(2)
C71 Zr2 C72 C89 -124.1(3)
C52 Zr2 C72 C89 -95.3(2)
C62 Zr2 C72 C89 -42.9(2)
C73 Zr2 C72 C89 119.4(3)
C82 Zr2 C72 C89 -164.0(3)
C53 Zr2 C72 C89 -69.6(3)
C54 Zr2 C72 C89 -31.4(2)
C74 Zr2 C72 C89 155.8(2)
C71 C72 C73 C74 -3.3(3)
C89 C72 C73 C74 174.7(2)
Zr2 C72 C73 C74 -68.70(17)
C71 C72 C73 Zr2 65.41(17)
C89 C72 C73 Zr2 -116.6(2)
Cl21 Zr2 C73 C72 -160.34(14)
Cl22 Zr2 C73 C72 103.60(15)
C51 Zr2 C73 C72 -18.71(18)
C71 Zr2 C73 C72 -37.13(15)
C52 Zr2 C73 C72 -55.0(2)
C62 Zr2 C73 C72 22.08(19)
C82 Zr2 C73 C72 -78.68(16)
C54 Zr2 C73 C72 55.3(2)
C74 Zr2 C73 C72 -115.6(2)
Cl21 Zr2 C73 C74 -44.77(15)
Cl22 Zr2 C73 C74 -140.83(15)
C51 Zr2 C73 C74 96.87(16)
C71 Zr2 C73 C74 78.45(16)
C72 Zr2 C73 C74 115.6(2)
C52 Zr2 C73 C74 60.6(2)
C62 Zr2 C73 C74 137.66(14)
C82 Zr2 C73 C74 36.89(14)
C54 Zr2 C73 C74 170.86(16)
C72 C73 C74 C75 179.9(2)
Zr2 C73 C74 C75 114.7(3)
C72 C73 C74 C82 2.1(3)
Zr2 C73 C74 C82 -63.10(16)
C72 C73 C74 Zr2 65.17(17)
Cl21 Zr2 C74 C73 135.66(15)
Cl22 Zr2 C74 C73 40.01(15)
C51 Zr2 C74 C73 -102.49(16)
C71 Zr2 C74 C73 -78.50(16)
C72 Zr2 C74 C73 -36.88(15)
C52 Zr2 C74 C73 -141.73(15)
C62 Zr2 C74 C73 -70.5(2)
C82 Zr2 C74 C73 -115.4(2)
C53 Zr2 C74 C73 -172.18(15)
Cl21 Zr2 C74 C75 8.14(19)
Cl22 Zr2 C74 C75 -87.5(2)
C51 Zr2 C74 C75 129.99(19)
C71 Zr2 C74 C75 154.0(2)
C72 Zr2 C74 C75 -164.4(2)
C52 Zr2 C74 C75 90.7(2)
C62 Zr2 C74 C75 161.96(18)
C73 Zr2 C74 C75 -127.5(3)
C82 Zr2 C74 C75 117.1(3)
C53 Zr2 C74 C75 60.3(3)
Cl21 Zr2 C74 C82 -108.93(14)
Cl22 Zr2 C74 C82 155.43(13)
C51 Zr2 C74 C82 12.93(17)
C71 Zr2 C74 C82 36.91(14)
C72 Zr2 C74 C82 78.53(16)
C52 Zr2 C74 C82 -26.32(17)
C62 Zr2 C74 C82 44.9(2)
C73 Zr2 C74 C82 115.4(2)
C53 Zr2 C74 C82 -56.8(2)
C73 C74 C75 C76 -178.1(2)
C82 C74 C75 C76 -0.6(4)
Zr2 C74 C75 C76 -86.9(2)
C73 C74 C75 C83 -2.5(4)
C82 C74 C75 C83 175.0(2)
Zr2 C74 C75 C83 88.7(3)
C74 C75 C76 C80 -1.7(4)
C83 C75 C76 C80 -177.2(2)
C74 C75 C76 C77 179.9(2)
C83 C75 C76 C77 4.4(4)
C75 C76 C77 C78 -160.8(3)
C80 C76 C77 C78 20.6(3)
C76 C77 C78 C79 -33.6(3)
C77 C78 C79 C80 33.7(3)
C75 C76 C80 C81 2.4(4)
C77 C76 C80 C81 -178.9(2)
C75 C76 C80 C79 -178.3(2)
C77 C76 C80 C79 0.4(3)
C78 C79 C80 C81 157.8(3)
C78 C79 C80 C76 -21.4(3)
C76 C80 C81 C82 -0.6(4)
C79 C80 C81 C82 -179.7(2)
C80 C81 C82 C74 -1.7(4)
C80 C81 C82 C71 179.0(2)
C80 C81 C82 Zr2 89.0(3)
C73 C74 C82 C81 -179.6(2)
C75 C74 C82 C81 2.3(4)
Zr2 C74 C82 C81 117.5(2)
C73 C74 C82 C71 -0.1(3)
C75 C74 C82 C71 -178.2(2)
Zr2 C74 C82 C71 -63.02(16)
C73 C74 C82 Zr2 62.88(16)
C75 C74 C82 Zr2 -115.2(2)
C72 C71 C82 C81 177.6(3)
Si2 C71 C82 C81 -24.2(4)
Zr2 C71 C82 C81 -113.6(3)
C72 C71 C82 C74 -1.8(3)
Si2 C71 C82 C74 156.36(18)
Zr2 C71 C82 C74 67.01(17)
C72 C71 C82 Zr2 -68.76(16)
Si2 C71 C82 Zr2 89.35(17)
Cl21 Zr2 C82 C81 -46.9(2)
Cl22 Zr2 C82 C81 -148.85(17)
C51 Zr2 C82 C81 75.8(2)
C71 Zr2 C82 C81 127.7(3)
C72 Zr2 C82 C81 167.7(2)
C52 Zr2 C82 C81 42.3(2)
C62 Zr2 C82 C81 92.0(2)
C73 Zr2 C82 C81 -151.9(2)
C53 Zr2 C82 C81 29.8(2)
C54 Zr2 C82 C81 62.1(3)
C74 Zr2 C82 C81 -115.4(3)
Cl21 Zr2 C82 C74 68.51(14)
Cl22 Zr2 C82 C74 -33.41(17)
C51 Zr2 C82 C74 -168.80(15)
C71 Zr2 C82 C74 -116.8(2)
C72 Zr2 C82 C74 -76.91(16)
C52 Zr2 C82 C74 157.69(15)
C62 Zr2 C82 C74 -152.54(14)
C73 Zr2 C82 C74 -36.48(14)
C53 Zr2 C82 C74 145.25(14)
C54 Zr2 C82 C74 177.49(14)
Cl21 Zr2 C82 C71 -174.67(14)
Cl22 Zr2 C82 C71 83.41(16)
C51 Zr2 C82 C71 -51.98(15)
C72 Zr2 C82 C71 39.91(15)
C52 Zr2 C82 C71 -85.49(15)
C62 Zr2 C82 C71 -35.72(17)
C73 Zr2 C82 C71 80.34(16)
C53 Zr2 C82 C71 -97.92(16)
C54 Zr2 C82 C71 -65.7(2)
C74 Zr2 C82 C71 116.8(2)
C76 C75 C83 C84 -124.6(3)
C74 C75 C83 C84 60.1(4)
C76 C75 C83 C88 57.0(4)
C74 C75 C83 C88 -118.3(3)
C88 C83 C84 C85 -1.4(5)
C75 C83 C84 C85 -179.9(3)
C83 C84 C85 C86 -0.7(6)
C84 C85 C86 C87 2.9(6)
C85 C86 C87 C88 -2.9(5)
C86 C87 C88 C83 0.7(4)
C84 C83 C88 C87 1.4(4)
C75 C83 C88 C87 179.9(3)
